data_4124770
loop_
_publ_author_name
'Wei, Tao'
'Wang, Song'
'Lu, Xing'
'Tan, Yuanzhi'
'Huang, Jing'
'Liu, Fupin'
'Li, Qunxiang'
'Xie, Suyuan'
'Yang, Shangfeng'

_publ_section_title
;
 Entrapping a Group-VB Transition Metal, Vanadium, within an Endohedral
 Metallofullerene: VxSc3-xN@Ih-C80 (x = 1, 2).
;
_journal_issue 1
_journal_name_full 'Journal of the American Chemical Society'
_journal_page_first 207
_journal_page_last 214
_journal_paper_doi 10.1021/jacs.5b10115
_journal_volume 138
_journal_year 2016
_chemical_formula_sum 'C126.5 H54.5 Cl N4 Ni Sc2 V'
_chemical_formula_weight 1865.26
_chemical_name_common VSc2N@Ih(7)-C80/Ni(OEP)/1.67C6H6/0.33CHCl3
_space_group_crystal_system monoclinic
_space_group_IT_number 12
_space_group_name_Hall '-C 2y'
_space_group_name_H-M_alt 'C 1 2/m 1'
_symmetry_space_group_name_Hall '-C 2y'
_symmetry_space_group_name_H-M 'C 1 2/m 1'
_atom_sites_solution_hydrogens geom
_audit_creation_method SHELXL-2014/7
_cell_angle_alpha 90.000(5)
_cell_angle_beta 95.233(5)
_cell_angle_gamma 90.000(5)
_cell_formula_units_Z 4
_cell_length_a 25.273(5)
_cell_length_b 15.103(5)
_cell_length_c 19.695(5)
_cell_measurement_temperature 121(2)
_cell_measurement_theta_max 69.4467
_cell_measurement_theta_min 3.4110
_cell_volume 7486(3)
_computing_cell_refinement
;
CrysAlisPro, Agilent Technologies,
Version 1.171.35.19 (release 27-10-2011 CrysAlis171 .NET)
(compiled Oct 27 2011,15:02:11)
;
_computing_data_collection
;
CrysAlisPro, Agilent Technologies,
Version 1.171.35.19 (release 27-10-2011 CrysAlis171 .NET)
(compiled Oct 27 2011,15:02:11)
;
_computing_data_reduction
;
CrysAlisPro, Agilent Technologies,
Version 1.171.35.19 (release 27-10-2011 CrysAlis171 .NET)
(compiled Oct 27 2011,15:02:11)
;
_computing_structure_refinement 'SHELXL-2014/7 (Sheldrick, 2014)'
_diffrn_ambient_temperature 121(2)
_diffrn_measured_fraction_theta_full 0.995
_diffrn_measured_fraction_theta_max 0.982
_diffrn_measurement_device_type 'Xcalibur, Sapphire3, Gemini ultra'
_diffrn_measurement_method '\w scans'
_diffrn_radiation_type MoK\a
_diffrn_radiation_wavelength 0.71073
_diffrn_reflns_av_R_equivalents 0.0275
_diffrn_reflns_av_unetI/netI 0.0367
_diffrn_reflns_laue_measured_fraction_full 0.995
_diffrn_reflns_laue_measured_fraction_max 0.982
_diffrn_reflns_limit_h_max 30
_diffrn_reflns_limit_h_min -29
_diffrn_reflns_limit_k_max 18
_diffrn_reflns_limit_k_min -15
_diffrn_reflns_limit_l_max 23
_diffrn_reflns_limit_l_min -23
_diffrn_reflns_number 15973
_diffrn_reflns_point_group_measured_fraction_full 0.995
_diffrn_reflns_point_group_measured_fraction_max 0.982
_diffrn_reflns_theta_full 25.242
_diffrn_reflns_theta_max 25.592
_diffrn_reflns_theta_min 1.572
_exptl_absorpt_coefficient_mu 0.648
_exptl_absorpt_correction_T_max 1.00000
_exptl_absorpt_correction_T_min 0.82092
_exptl_absorpt_correction_type multi-scan
_exptl_absorpt_process_details
;
CrysAlisPro, Agilent Technologies,
Version 1.171.35.19 (release 27-10-2011 CrysAlis171 .NET)
(compiled Oct 27 2011,15:02:11)
Empirical absorption correction using spherical harmonics,
 implemented in SCALE3 ABSPACK scaling algorithm.
;
_exptl_crystal_colour black
_exptl_crystal_density_diffrn 1.655
_exptl_crystal_description block
_exptl_crystal_F_000 3806
_exptl_crystal_size_max 0.22
_exptl_crystal_size_mid 0.17
_exptl_crystal_size_min 0.15
_refine_diff_density_max 1.834
_refine_diff_density_min -2.038
_refine_diff_density_rms 0.139
_refine_ls_extinction_method none
_refine_ls_goodness_of_fit_ref 1.444
_refine_ls_hydrogen_treatment constr
_refine_ls_matrix_type full
_refine_ls_number_parameters 1198
_refine_ls_number_reflns 7195
_refine_ls_number_restraints 2838
_refine_ls_restrained_S_all 1.273
_refine_ls_R_factor_all 0.1395
_refine_ls_R_factor_gt 0.1194
_refine_ls_shift/su_max 0.006
_refine_ls_shift/su_mean 0.000
_refine_ls_structure_factor_coef Fsqd
_refine_ls_weighting_details 'w=1/[\s^2^(Fo^2^)+(0.0800P)^2^+70.0000P] where P=(Fo^2^+2Fc^2^)/3'
_refine_ls_weighting_scheme calc
_refine_ls_wR_factor_gt 0.2844
_refine_ls_wR_factor_ref 0.2980
_reflns_Friedel_coverage 0.000
_reflns_number_gt 5729
_reflns_number_total 7195
_reflns_threshold_expression 'I > 2\s(I)'
_cod_data_source_file ja5b10115_si_002.cif
_cod_data_source_block sc2vnc80
_cod_depositor_comments 'Adding full bibliography for 4124770--4124771.cif.'
_cod_original_formula_sum 'C126.50 H54.50 Cl N4 Ni Sc2 V'
_cod_database_code 4124770
_shelx_shelxl_version_number 2014/7
_shelx_space_group_comment
;
The symmetry employed for this shelxl refinement is uniquely defined
by the following loop, which should always be used as a source of
symmetry information in preference to the above space-group names.
They are only intended as comments.
;
_exptl_absorpt_special_details
;
?
;

loop_
_space_group_symop_operation_xyz
'x, y, z'
'-x, y, -z'
'x+1/2, y+1/2, z'
'-x+1/2, y+1/2, -z'
'-x, -y, -z'
'x, -y, z'
'-x+1/2, -y+1/2, -z'
'x+1/2, -y+1/2, z'

loop_
_atom_site_label
_atom_site_type_symbol
_atom_site_fract_x
_atom_site_fract_y
_atom_site_fract_z
_atom_site_U_iso_or_equiv
_atom_site_adp_type
_atom_site_occupancy
_atom_site_site_symmetry_order
_atom_site_calc_flag
_atom_site_refinement_flags_posn
_atom_site_refinement_flags_adp
_atom_site_refinement_flags_occupancy
_atom_site_disorder_assembly
_atom_site_disorder_group
C1 C 0.3416(6) 0.2455(14) 0.3527(8) 0.044(2) Uani 0.416(2) 1 d D U P A 1
C2 C 0.3411(8) 0.2454(18) 0.2796(8) 0.043(2) Uani 0.416(2) 1 d D U P A 1
C3 C 0.2934(6) 0.2447(13) 0.2368(10) 0.041(2) Uani 0.416(2) 1 d D U P A 1
C4 C 0.2423(6) 0.2460(12) 0.2634(8) 0.045(2) Uani 0.416(2) 1 d D U P A 1
C5 C 0.2376(8) 0.2447(14) 0.3353(8) 0.042(2) Uani 0.416(2) 1 d D U P A 1
C6 C 0.2913(7) 0.2448(12) 0.3810(10) 0.044(2) Uani 0.416(2) 1 d D U P A 1
C7 C 0.2837(8) 0.2954(15) 0.4429(11) 0.043(2) Uani 0.416(2) 1 d D U P A 1
C8 C 0.3245(6) 0.3469(11) 0.4795(9) 0.042(2) Uani 0.416(2) 1 d D U P A 1
C9 C 0.3754(8) 0.3418(17) 0.4530(15) 0.039(2) Uani 0.416(2) 1 d D U P A 1
C10 C 0.3831(7) 0.2914(13) 0.3888(10) 0.041(2) Uani 0.416(2) 1 d . U P A 1
C11 C 0.4240(7) 0.3417(13) 0.3544(8) 0.037(2) Uani 0.416(2) 1 d D U P A 1
C12 C 0.4227(6) 0.3442(10) 0.2816(8) 0.037(2) Uani 0.416(2) 1 d D U P A 1
C13 C 0.3821(6) 0.2915(12) 0.2457(10) 0.039(2) Uani 0.416(2) 1 d D U P A 1
C14 C 0.3580(7) 0.3267(10) 0.1789(8) 0.040(2) Uani 0.416(2) 1 d D U P A 1
C15 C 0.3036(7) 0.2960(14) 0.1733(10) 0.040(2) Uani 0.416(2) 1 d D U P A 1
C16 C 0.2621(6) 0.3480(10) 0.1385(9) 0.039(2) Uani 0.416(2) 1 d D U P A 1
C17 C 0.2112(10) 0.348(2) 0.166(2) 0.039(2) Uani 0.416(2) 1 d D U P A 1
C18 C 0.2032(7) 0.2965(11) 0.2273(9) 0.040(2) Uani 0.416(2) 1 d D U P A 1
C19 C 0.1627(7) 0.3460(13) 0.2626(9) 0.037(2) Uani 0.416(2) 1 d D U P A 1
C20 C 0.1653(6) 0.3433(10) 0.3337(9) 0.040(2) Uani 0.416(2) 1 d D U P A 1
C21 C 0.2045(6) 0.2938(12) 0.3711(10) 0.042(2) Uani 0.416(2) 1 d D U P A 1
C22 C 0.2290(7) 0.3309(11) 0.4379(9) 0.043(2) Uani 0.416(2) 1 d D U P A 1
C23 C 0.2141(8) 0.4111(12) 0.4660(12) 0.042(2) Uani 0.416(2) 1 d D U P A 1
C24 C 0.2551(7) 0.4565(13) 0.5030(9) 0.039(2) Uani 0.416(2) 1 d D U P A 1
C25 C 0.3092(7) 0.4253(10) 0.5093(8) 0.040(2) Uani 0.416(2) 1 d D U P A 1
C26 C 0.3466(9) 0.5000 0.5132(14) 0.038(3) Uani 0.416(2) 2 d DS TU P A 1
C27 C 0.3948(8) 0.5000 0.4840(11) 0.035(3) Uani 0.416(2) 2 d DS TU P A 1
C28 C 0.4091(7) 0.4199(11) 0.4555(10) 0.038(2) Uani 0.416(2) 1 d D U P A 1
C29 C 0.4389(9) 0.4189(11) 0.3965(10) 0.037(2) Uani 0.416(2) 1 d D U P A 1
C30 C 0.4532(16) 0.5000 0.3678(13) 0.038(3) Uani 0.416(2) 2 d DS TU P A 1
C31 C 0.4565(16) 0.5000 0.2967(12) 0.036(3) Uani 0.416(2) 2 d DS TU P A 1
C32 C 0.4396(6) 0.4243(11) 0.2541(9) 0.034(2) Uani 0.416(2) 1 d D U P A 1
C33 C 0.4118(6) 0.4540(12) 0.1900(9) 0.035(2) Uani 0.416(2) 1 d D U P A 1
C34 C 0.3706(8) 0.4090(10) 0.1510(11) 0.038(2) Uani 0.416(2) 1 d D U P A 1
C35 C 0.3300(7) 0.4556(13) 0.1126(8) 0.038(2) Uani 0.416(2) 1 d D U P A 1
C36 C 0.2771(6) 0.4270(10) 0.1076(8) 0.038(2) Uani 0.416(2) 1 d D U P A 1
C37 C 0.2417(9) 0.5000 0.1058(12) 0.034(3) Uani 0.416(2) 2 d DS TU P A 1
C38 C 0.1925(8) 0.5000 0.1339(10) 0.032(3) Uani 0.416(2) 2 d DS TU P A 1
C39 C 0.1762(7) 0.4227(10) 0.1643(9) 0.036(2) Uani 0.416(2) 1 d D U P A 1
C40 C 0.1493(7) 0.4207(11) 0.2200(10) 0.037(2) Uani 0.416(2) 1 d D U P A 1
C41 C 0.1352(14) 0.5000 0.2494(10) 0.037(3) Uani 0.416(2) 2 d DS TU P A 1
C42 C 0.1336(13) 0.5000 0.3202(11) 0.037(3) Uani 0.416(2) 2 d DS TU P A 1
C43 C 0.1486(6) 0.4222(12) 0.3628(8) 0.034(2) Uani 0.416(2) 1 d D U P A 1
C44 C 0.1716(6) 0.4531(12) 0.4284(9) 0.039(2) Uani 0.416(2) 1 d D U P A 1
C45 C 0.2997(7) 0.2273(16) 0.3243(10) 0.042(2) Uani 0.2922(12) 1 d D U P B -2
C46 C 0.3148(9) 0.2498(16) 0.3970(10) 0.041(2) Uani 0.2922(12) 1 d D U P B -2
C47 C 0.3688(10) 0.2882(18) 0.4099(11) 0.039(3) Uani 0.2922(12) 1 d D U P B -2
C48 C 0.3913(8) 0.2829(14) 0.3429(10) 0.039(2) Uani 0.2922(12) 1 d D U P B -2
C49 C 0.3498(9) 0.246(2) 0.2926(10) 0.041(2) Uani 0.2922(12) 1 d D U P B -2
C50 C 0.3486(8) 0.2738(14) 0.2238(9) 0.040(2) Uani 0.2922(12) 1 d D U P B -2
C51 C 0.2970(8) 0.2816(18) 0.1895(12) 0.038(3) Uani 0.2922(12) 1 d D U P B -2
C52 C 0.2470(9) 0.2663(16) 0.2219(11) 0.040(2) Uani 0.2922(12) 1 d D U P B -2
C53 C 0.2482(7) 0.2433(17) 0.2919(10) 0.043(2) Uani 0.2922(12) 1 d D U P B -2
C54 C 0.2089(8) 0.2776(15) 0.3315(10) 0.043(2) Uani 0.2922(12) 1 d D U P B -2
C55 C 0.2204(9) 0.2982(15) 0.4022(11) 0.041(2) Uani 0.2922(12) 1 d D U P B -2
C56 C 0.2733(8) 0.2873(19) 0.4311(13) 0.042(2) Uani 0.2922(12) 1 d D U P B -2
C57 C 0.2820(8) 0.3533(13) 0.4819(11) 0.042(2) Uani 0.2922(12) 1 d D U P B -2
C58 C 0.3355(9) 0.3833(13) 0.4959(12) 0.038(2) Uani 0.2922(12) 1 d D U P B -2
C59 C 0.3783(11) 0.356(2) 0.4591(19) 0.039(3) Uani 0.2922(12) 1 d D U P B -2
C60 C 0.4201(10) 0.4123(16) 0.4426(12) 0.037(3) Uani 0.2922(12) 1 d D U P B -2
C61 C 0.4431(12) 0.4070(16) 0.3792(10) 0.037(3) Uani 0.2922(12) 1 d D U P B -2
C62 C 0.4301(11) 0.3452(16) 0.3264(10) 0.036(2) Uani 0.2922(12) 1 d D U P B -2
C63 C 0.4312(9) 0.3714(14) 0.2575(10) 0.035(2) Uani 0.2922(12) 1 d D U P B -2
C64 C 0.3911(7) 0.3306(14) 0.2109(9) 0.035(2) Uani 0.2922(12) 1 d D U P B -2
C65 C 0.3773(11) 0.3990(14) 0.1611(16) 0.038(2) Uani 0.2922(12) 1 d D U P B -2
C66 C 0.3270(8) 0.4108(15) 0.1220(12) 0.036(2) Uani 0.2922(12) 1 d D U P B -2
C67 C 0.2869(9) 0.3497(14) 0.1394(11) 0.036(2) Uani 0.2922(12) 1 d D U P B -2
C68 C 0.2330(9) 0.3797(11) 0.1358(11) 0.036(2) Uani 0.2922(12) 1 d D U P B -2
C69 C 0.2070(9) 0.3269(16) 0.1870(12) 0.038(2) Uani 0.2922(12) 1 d D U P B -2
C70 C 0.1671(8) 0.3671(12) 0.2244(10) 0.040(2) Uani 0.2922(12) 1 d D U P B -2
C71 C 0.1700(11) 0.3277(17) 0.2909(12) 0.041(3) Uani 0.2922(12) 1 d D U P B -2
C72 C 0.1524(10) 0.3856(13) 0.3419(11) 0.040(2) Uani 0.2922(12) 1 d D U P B -2
C73 C 0.1824(9) 0.3677(14) 0.4055(10) 0.041(2) Uiso 0.2922(12) 1 d D U P B -2
C74 C 0.1966(9) 0.4327(11) 0.4557(12) 0.042(3) Uiso 0.2922(12) 1 d D U P B -2
C75 C 0.2464(9) 0.4237(14) 0.4941(13) 0.039(3) Uiso 0.2922(12) 1 d D U P B -2
C76 C 0.2790(6) 0.4978(16) 0.5150(9) 0.043(3) Uiso 0.301(5) 1 d D U P B -2
C77 C 0.3337(6) 0.4741(12) 0.5151(14) 0.037(3) Uiso 0.2922(12) 1 d D U P B -2
C78 C 0.3747(7) 0.5333(10) 0.4998(11) 0.039(3) Uiso 0.301(5) 1 d D U P B -2
C79 C 0.4179(7) 0.5036(17) 0.4647(8) 0.041(3) Uiso 0.301(5) 1 d D U P B -2
C80 C 0.4420(10) 0.5478(14) 0.4113(10) 0.042(3) Uiso 0.2922(12) 1 d D U P B -2
C81 C 0.4571(13) 0.4931(15) 0.3570(10) 0.038(3) Uiso 0.2922(12) 1 d D U P B -2
C82 C 0.4550(14) 0.5227(10) 0.2896(9) 0.034(3) Uiso 0.2922(12) 1 d D U P B -2
C83 C 0.4393(9) 0.4622(13) 0.2383(9) 0.037(3) Uiso 0.2922(12) 1 d D U P B -2
C84 C 0.4064(8) 0.4806(10) 0.1759(10) 0.034(3) Uiso 0.2922(12) 1 d D U P B -2
C85 C 0.3928(8) 0.5693(10) 0.1658(11) 0.034(4) Uiso 0.2922(12) 1 d D U P B -2
C86 C 0.3447(9) 0.5776(15) 0.1253(13) 0.030(4) Uiso 0.2922(12) 1 d D U P B -2
C87 C 0.3128(6) 0.5008(19) 0.1059(9) 0.036(2) Uiso 0.2922(12) 1 d D U P B -2
C88 C 0.2579(6) 0.5273(11) 0.1065(12) 0.032(3) Uiso 0.2922(12) 1 d D U P B -2
C89 C 0.2174(7) 0.4700(10) 0.1224(10) 0.035(3) Uiso 0.301(5) 1 d D U P B -2
C90 C 0.1749(7) 0.5083(15) 0.1580(8) 0.037(3) Uiso 0.2922(12) 1 d D U P B -2
C91 C 0.1506(10) 0.4565(14) 0.2092(10) 0.040(3) Uiso 0.2922(12) 1 d D U P B -2
C92 C 0.1348(12) 0.5121(12) 0.2642(9) 0.038(3) Uiso 0.2922(12) 1 d D U P B -2
C93 C 0.1364(12) 0.4761(12) 0.3330(8) 0.037(3) Uiso 0.2922(12) 1 d D U P B -2
C94 C 0.1525(9) 0.5410(13) 0.3852(10) 0.039(3) Uiso 0.2922(12) 1 d D U P B -2
C95 C 0.1851(9) 0.5241(10) 0.4483(10) 0.038(3) Uiso 0.2922(12) 1 d D U P B -2
C96 C 0.2159(12) 0.6044(15) 0.4634(19) 0.043(5) Uiso 0.2922(12) 1 d D U P B -2
C97 C 0.2672(8) 0.5882(15) 0.5013(11) 0.032(4) Uiso 0.2922(12) 1 d D U P B -2
C98 C 0.3048(8) 0.6546(16) 0.4822(14) 0.039(5) Uiso 0.2922(12) 1 d D U P B -2
C99 C 0.3589(8) 0.6220(13) 0.4847(12) 0.037(4) Uiso 0.2922(12) 1 d D U P B -2
C100 C 0.3862(9) 0.6719(18) 0.4356(13) 0.041(5) Uiso 0.2922(12) 1 d D U P B -2
C101 C 0.4262(9) 0.6358(14) 0.3946(12) 0.046(5) Uiso 0.2922(12) 1 d D U P B -2
C102 C 0.4235(15) 0.671(2) 0.3258(12) 0.045(5) Uiso 0.2922(12) 1 d D U P B -2
C103 C 0.4402(10) 0.6102(14) 0.2767(10) 0.037(4) Uiso 0.2922(12) 1 d D U P B -2
C104 C 0.4093(9) 0.6326(14) 0.2147(10) 0.039(4) Uiso 0.2922(12) 1 d D U P B -2
C105 C 0.3742(10) 0.7054(19) 0.2207(12) 0.046(5) Uiso 0.2922(12) 1 d D U P B -2
C106 C 0.3235(8) 0.7146(16) 0.1896(11) 0.038(5) Uiso 0.2922(12) 1 d D U P B -2
C107 C 0.3106(7) 0.6509(14) 0.1410(11) 0.036(4) Uiso 0.2922(12) 1 d D U P B -2
C108 C 0.2566(8) 0.6190(12) 0.1279(12) 0.030(4) Uiso 0.2922(12) 1 d D U P B -2
C109 C 0.2161(14) 0.655(3) 0.161(3) 0.037(5) Uiso 0.2922(12) 1 d D U P B -2
C110 C 0.1752(10) 0.6005(15) 0.1777(12) 0.036(4) Uiso 0.2922(12) 1 d D U P B -2
C111 C 0.1503(11) 0.5985(15) 0.2414(10) 0.038(4) Uiso 0.2922(12) 1 d D U P B -2
C112 C 0.1648(12) 0.6530(18) 0.2959(11) 0.039(5) Uiso 0.2922(12) 1 d D U P B -2
C113 C 0.1634(9) 0.6300(14) 0.3634(11) 0.037(5) Uiso 0.2922(12) 1 d D U P B -2
C114 C 0.2030(9) 0.6701(16) 0.4112(10) 0.036(4) Uiso 0.2922(12) 1 d D U P B -2
C115 C 0.2462(8) 0.7287(17) 0.4003(11) 0.050(5) Uiso 0.2922(12) 1 d D U P B -2
C116 C 0.2996(8) 0.7239(18) 0.4325(12) 0.045(5) Uiso 0.2922(12) 1 d D U P B -2
C117 C 0.3486(9) 0.7322(17) 0.4021(11) 0.038(4) Uiso 0.2922(12) 1 d D U P B -2
C118 C 0.3459(9) 0.759(2) 0.3316(10) 0.052(5) Uiso 0.2922(12) 1 d D U P B -2
C119 C 0.3862(10) 0.7262(18) 0.2912(12) 0.051(5) Uiso 0.301(5) 1 d D U P B -2
C120 C 0.2807(10) 0.746(2) 0.2208(14) 0.040(5) Uiso 0.2922(12) 1 d D U P B -2
C121 C 0.2283(11) 0.7180(18) 0.2145(13) 0.034(4) Uiso 0.2922(12) 1 d . U P B -2
C122 C 0.2034(8) 0.7170(15) 0.2772(12) 0.037(4) Uiso 0.2922(12) 1 d D U P B -2
C123 C 0.2537(12) 0.764(2) 0.3340(13) 0.048(6) Uiso 0.2922(12) 1 d D U P B -2
C124 C 0.2948(9) 0.7702(19) 0.2941(13) 0.045(5) Uiso 0.2922(12) 1 d D U P B -2
N1 N 0.3013(3) 0.5000 0.3065(4) 0.0336(17) Uani 1 2 d S TU P . .
Sc1 Sc 0.2739(4) 0.3757(3) 0.3227(2) 0.125(3) Uani 0.603(10) 1 d . U P B 3
V1 V 0.37214(19) 0.5000 0.2877(3) 0.059(2) Uani 0.386(7) 2 d S TU P B 4
Sc2 Sc 0.3022(3) 0.3854(5) 0.3596(6) 0.111(3) Uani 0.397(10) 1 d . U P B 5
V2 V 0.3146(2) 0.5000 0.2107(2) 0.156(4) Uani 0.614(7) 2 d S TU P B 6
Ni1 Ni 0.48141(4) 0.5000 0.08248(6) 0.0312(3) Uani 1 2 d S TU P . .
N2 N 0.4241(2) 0.5000 0.0086(3) 0.0158(12) Uani 1 2 d S TU P . .
N4 N 0.5363(2) 0.5000 0.1589(3) 0.0164(12) Uani 1 2 d S TU P . .
C125 C 0.39821(18) 0.4279(3) -0.0219(2) 0.0165(10) Uani 1 1 d . U . . .
C126 C 0.40989(19) 0.3409(4) -0.0069(3) 0.0180(10) Uani 1 1 d . U . . .
H126 H 0.3910 0.2975 -0.0323 0.022 Uiso 1 1 calc R U . . .
C127 C 0.44804(19) 0.3137(3) 0.0436(3) 0.0175(10) Uani 1 1 d . U . . .
C128 C 0.4577(2) 0.2222(4) 0.0611(3) 0.0219(11) Uani 1 1 d . U . . .
C129 C 0.4964(2) 0.2223(4) 0.1139(3) 0.0218(11) Uani 1 1 d . U . . .
C130 C 0.51004(19) 0.6859(3) 0.1268(3) 0.0178(10) Uani 1 1 d . U . . .
C131 C 0.54769(19) 0.6590(4) 0.1778(3) 0.0190(10) Uani 1 1 d . U . . .
H131 H 0.5668 0.7024 0.2029 0.023 Uiso 1 1 calc R U . . .
C132 C 0.55866(19) 0.5720(4) 0.1937(3) 0.0180(10) Uani 1 1 d . U . . .
C133 C 0.5946(2) 0.5450(4) 0.2517(3) 0.0218(11) Uani 1 1 d . U . . .
C134 C 0.35556(19) 0.4551(4) -0.0712(3) 0.0192(10) Uani 1 1 d . U . . .
C135 C 0.3169(2) 0.3931(4) -0.1089(3) 0.0240(11) Uani 1 1 d . U . . .
H13A H 0.3358 0.3412 -0.1230 0.029 Uiso 1 1 calc R U . . .
H13B H 0.3009 0.4221 -0.1497 0.029 Uiso 1 1 calc R U . . .
C136 C 0.2730(2) 0.3640(5) -0.0649(3) 0.0365(15) Uani 1 1 d . U . . .
H13C H 0.2882 0.3283 -0.0278 0.055 Uiso 1 1 calc R U . . .
H13D H 0.2469 0.3301 -0.0922 0.055 Uiso 1 1 calc R U . . .
H13E H 0.2565 0.4153 -0.0473 0.055 Uiso 1 1 calc R U . . .
C137 C 0.4278(2) 0.1457(4) 0.0280(3) 0.0286(12) Uani 1 1 d . U . . .
H13F H 0.4483 0.0921 0.0369 0.034 Uiso 1 1 calc R U . . .
H13G H 0.4239 0.1549 -0.0210 0.034 Uiso 1 1 calc R U . . .
C138 C 0.3726(2) 0.1328(5) 0.0529(4) 0.0394(15) Uani 1 1 d . U . . .
H13H H 0.3762 0.1181 0.1005 0.059 Uiso 1 1 calc R U . . .
H13I H 0.3544 0.0857 0.0277 0.059 Uiso 1 1 calc R U . . .
H13J H 0.3525 0.1865 0.0462 0.059 Uiso 1 1 calc R U . . .
C139 C 0.5199(2) 0.1452(4) 0.1542(3) 0.0308(13) Uani 1 1 d . U . . .
H13K H 0.5581 0.1529 0.1615 0.037 Uiso 1 1 calc R U . . .
H13L H 0.5132 0.0914 0.1279 0.037 Uiso 1 1 calc R U . . .
C140 C 0.4977(3) 0.1342(5) 0.2233(4) 0.0433(17) Uani 1 1 d . U . . .
H14A H 0.5055 0.1862 0.2505 0.065 Uiso 1 1 calc R U . . .
H14B H 0.5137 0.0835 0.2463 0.065 Uiso 1 1 calc R U . . .
H14C H 0.4599 0.1261 0.2166 0.065 Uiso 1 1 calc R U . . .
C141 C 0.6216(2) 0.6076(4) 0.3025(3) 0.0291(13) Uani 1 1 d . U . . .
H14D H 0.6371 0.6558 0.2784 0.035 Uiso 1 1 calc R U . . .
H14E H 0.6504 0.5767 0.3286 0.035 Uiso 1 1 calc R U . . .
C142 C 0.5841(3) 0.6461(5) 0.3517(3) 0.0361(15) Uani 1 1 d . U . . .
H14F H 0.5561 0.6782 0.3263 0.054 Uiso 1 1 calc R U . . .
H14G H 0.6035 0.6853 0.3832 0.054 Uiso 1 1 calc R U . . .
H14H H 0.5692 0.5988 0.3764 0.054 Uiso 1 1 calc R U . . .
C8Z C 0.0291(7) 0.3671(12) 0.5655(9) 0.078(3) Uani 0.665(3) 1 d D U P C 1
H149 H 0.0480 0.3720 0.6081 0.094 Uiso 0.665(3) 1 calc R U P C 1
C9Z C 0.0545(8) 0.365(3) 0.5058(9) 0.082(4) Uani 0.665(3) 1 d D U P C 1
H150 H 0.0914 0.3671 0.5088 0.098 Uiso 0.665(3) 1 calc R U P C 1
C7Z C 0.0266(7) 0.3611(12) 0.4419(9) 0.078(4) Uani 0.665(3) 1 d D U P C 1
H151 H 0.0450 0.3541 0.4034 0.093 Uiso 0.665(3) 1 calc R U P C 1
Cl1 Cl 0.0013(8) 0.3711(12) 0.5980(8) 0.079(4) Uani 0.1674(14) 1 d . U P D -2
Cl2 Cl 0.0598(10) 0.3694(19) 0.4818(12) 0.083(4) Uani 0.1674(14) 1 d . U P D -2
Cl3 Cl -0.0579(11) 0.378(2) 0.4691(15) 0.099(7) Uani 0.1674(14) 1 d . U P D -2
C2L C -0.001(5) 0.406(4) 0.509(5) 0.079(4) Uani 0.1674(14) 1 d . U P D -2
H2L H 0.0000 0.4708 0.5088 0.095 Uiso 0.1674(14) 1 calc R U P D -2
C4Z C 0.3079(6) 0.009(2) 0.2169(6) 0.036(3) Uani 0.438(2) 1 d . U P E -1
H143 H 0.2964 0.0115 0.1707 0.044 Uiso 0.438(2) 1 calc R U P E -1
C6Z C 0.3609(5) 0.008(2) 0.2382(7) 0.038(3) Uani 0.438(2) 1 d . U P E -1
H144 H 0.3855 0.0063 0.2060 0.046 Uiso 0.438(2) 1 calc R U P E -1
C5Z C 0.3787(6) 0.0107(18) 0.3076(8) 0.044(3) Uani 0.438(2) 1 d . U P E -1
H145 H 0.4137 0.0260 0.3212 0.053 Uiso 0.438(2) 1 calc R U P E -1
C1Z C 0.3425(6) -0.0110(19) 0.3585(8) 0.042(3) Uani 0.438(2) 1 d . U P E -1
H146 H 0.3535 -0.0321 0.4019 0.050 Uiso 0.438(2) 1 calc R U P E -1
C2Z C 0.2882(5) 0.004(5) 0.3341(6) 0.042(3) Uani 0.438(2) 1 d . U P E -1
H147 H 0.2636 0.0116 0.3659 0.051 Uiso 0.438(2) 1 calc R U P E -1
C3Z C 0.2709(5) 0.007(3) 0.2669(6) 0.039(3) Uani 0.438(2) 1 d . U P E -1
H148 H 0.2346 0.0078 0.2535 0.047 Uiso 0.438(2) 1 calc R U P E -1
Cl4 Cl 0.2511(9) -0.010(3) 0.2989(12) 0.040(5) Uiso 0.062(2) 1 d . U P F -2
Cl5 Cl 0.3365(15) 0.027(2) 0.2174(17) 0.049(6) Uiso 0.062(2) 1 d . U P F -2
Cl6 Cl 0.3607(12) 0.016(3) 0.3452(17) 0.046(6) Uiso 0.062(2) 1 d . U P F -2
C1L C 0.320(4) -0.017(7) 0.286(5) 0.041(3) Uiso 0.062(2) 1 d . U P F -2
H1L H 0.3271 -0.0804 0.2808 0.049 Uiso 0.062(2) 1 calc R U P F -2
N3 N 0.48022(16) 0.6302(3) 0.0839(2) 0.0158(8) Uiso 1 1 d . U . . .

loop_
_atom_site_aniso_label
_atom_site_aniso_U_11
_atom_site_aniso_U_22
_atom_site_aniso_U_33
_atom_site_aniso_U_23
_atom_site_aniso_U_13
_atom_site_aniso_U_12
C1 0.051(4) 0.031(4) 0.049(4) 0.004(4) 0.001(4) 0.012(4)
C2 0.050(4) 0.030(4) 0.048(4) -0.007(4) 0.001(4) 0.013(4)
C3 0.049(4) 0.028(4) 0.047(4) -0.011(4) 0.001(4) 0.001(4)
C4 0.053(4) 0.031(4) 0.049(5) -0.004(4) 0.001(4) -0.012(4)
C5 0.045(5) 0.028(4) 0.051(4) 0.007(4) 0.005(4) -0.012(4)
C6 0.051(4) 0.029(4) 0.050(4) 0.014(4) 0.005(4) -0.003(4)
C7 0.049(4) 0.037(4) 0.043(4) 0.019(4) 0.007(4) -0.005(4)
C8 0.047(4) 0.042(4) 0.036(4) 0.020(4) -0.003(4) 0.002(4)
C9 0.043(4) 0.038(4) 0.034(4) 0.012(4) -0.006(4) 0.010(4)
C10 0.044(4) 0.034(4) 0.043(4) 0.007(4) -0.002(4) 0.016(4)
C11 0.034(4) 0.037(4) 0.039(5) -0.001(4) -0.004(4) 0.020(4)
C12 0.034(4) 0.036(4) 0.042(4) -0.006(4) 0.004(4) 0.019(4)
C13 0.040(4) 0.036(4) 0.042(4) -0.012(4) 0.002(4) 0.017(4)
C14 0.041(4) 0.042(4) 0.039(4) -0.020(4) 0.007(4) 0.010(4)
C15 0.044(4) 0.035(4) 0.041(5) -0.020(4) 0.002(4) 0.004(4)
C16 0.042(4) 0.040(4) 0.034(4) -0.017(4) -0.001(4) -0.002(4)
C17 0.040(4) 0.037(4) 0.037(4) -0.012(4) -0.004(4) -0.013(4)
C18 0.043(4) 0.032(4) 0.044(4) -0.010(4) 0.000(4) -0.017(4)
C19 0.034(4) 0.037(4) 0.040(4) 0.000(4) -0.003(4) -0.018(4)
C20 0.039(4) 0.036(4) 0.046(4) 0.001(4) 0.007(4) -0.015(4)
C21 0.044(4) 0.038(4) 0.045(4) 0.007(4) 0.005(4) -0.015(4)
C22 0.045(4) 0.042(4) 0.042(4) 0.015(3) 0.007(4) -0.009(3)
C23 0.041(4) 0.050(4) 0.037(4) 0.011(4) 0.014(4) -0.003(4)
C24 0.043(4) 0.046(4) 0.030(4) 0.006(4) 0.012(4) -0.001(4)
C25 0.044(4) 0.047(4) 0.031(4) 0.009(4) 0.003(4) 0.001(4)
C26 0.040(5) 0.044(5) 0.029(4) 0.000 0.000(4) 0.000
C27 0.033(5) 0.042(5) 0.029(4) 0.000 -0.002(4) 0.000
C28 0.034(4) 0.045(4) 0.032(4) 0.008(4) -0.010(4) 0.009(4)
C29 0.032(4) 0.040(4) 0.039(4) -0.001(4) -0.007(4) 0.010(4)
C30 0.032(4) 0.044(5) 0.037(5) 0.000 -0.002(4) 0.000
C31 0.030(4) 0.039(5) 0.039(5) 0.000 0.005(4) 0.000
C32 0.028(4) 0.036(4) 0.039(4) 0.000(4) 0.011(3) 0.011(4)
C33 0.030(4) 0.043(4) 0.035(4) -0.006(4) 0.012(4) 0.008(4)
C34 0.035(4) 0.049(4) 0.032(4) -0.015(4) 0.012(4) 0.008(4)
C35 0.040(4) 0.047(5) 0.028(4) -0.012(4) 0.005(4) 0.006(4)
C36 0.039(4) 0.044(4) 0.030(3) -0.011(3) 0.003(3) 0.001(4)
C37 0.034(4) 0.039(4) 0.029(4) 0.000 0.002(4) 0.000
C38 0.030(4) 0.037(4) 0.026(4) 0.000 -0.001(4) 0.000
C39 0.031(4) 0.038(4) 0.035(4) -0.002(3) -0.009(3) -0.009(3)
C40 0.031(4) 0.035(4) 0.042(4) 0.004(4) -0.008(4) -0.009(4)
C41 0.030(4) 0.043(5) 0.039(5) 0.000 -0.001(4) 0.000
C42 0.030(4) 0.039(5) 0.042(5) 0.000 0.008(4) 0.000
C43 0.028(4) 0.036(4) 0.039(4) -0.002(4) 0.014(4) -0.011(4)
C44 0.034(4) 0.047(4) 0.037(4) 0.005(4) 0.011(4) -0.003(4)
C45 0.050(4) 0.027(4) 0.048(4) 0.001(4) 0.000(4) 0.000(4)
C46 0.049(5) 0.030(4) 0.044(5) 0.012(4) 0.001(4) 0.003(4)
C47 0.045(5) 0.032(5) 0.039(5) 0.010(5) -0.003(5) 0.013(5)
C48 0.041(4) 0.032(4) 0.043(4) -0.001(4) -0.002(4) 0.019(4)
C49 0.047(5) 0.028(4) 0.047(5) -0.007(4) -0.002(4) 0.012(4)
C50 0.043(4) 0.033(4) 0.044(4) -0.016(4) 0.003(4) 0.009(4)
C51 0.042(5) 0.034(4) 0.038(5) -0.018(4) 0.005(4) 0.001(4)
C52 0.045(4) 0.030(4) 0.043(4) -0.011(4) 0.000(4) -0.009(4)
C53 0.051(4) 0.029(4) 0.048(5) -0.002(4) 0.000(4) -0.010(4)
C54 0.045(4) 0.033(4) 0.050(5) 0.003(4) 0.006(5) -0.017(4)
C55 0.043(4) 0.035(4) 0.045(4) 0.012(4) 0.007(4) -0.012(4)
C56 0.048(5) 0.036(4) 0.041(5) 0.017(4) 0.003(4) -0.007(4)
C57 0.046(4) 0.044(4) 0.037(4) 0.016(4) 0.006(4) -0.002(4)
C58 0.044(4) 0.040(5) 0.031(4) 0.011(4) -0.002(4) 0.004(4)
C59 0.043(4) 0.039(5) 0.034(5) 0.011(4) -0.006(4) 0.011(4)
C60 0.035(4) 0.042(4) 0.032(4) 0.005(4) -0.009(4) 0.010(4)
C61 0.031(4) 0.043(4) 0.037(5) 0.001(4) -0.006(4) 0.010(4)
C62 0.032(4) 0.036(4) 0.040(4) -0.001(4) 0.000(4) 0.018(4)
C63 0.032(4) 0.037(4) 0.038(4) -0.005(4) 0.006(4) 0.014(4)
C64 0.033(4) 0.036(4) 0.037(4) -0.013(4) 0.010(4) 0.013(4)
C65 0.037(4) 0.045(4) 0.034(4) -0.012(4) 0.010(4) 0.010(4)
C66 0.038(4) 0.041(4) 0.029(4) -0.015(4) 0.006(4) 0.004(4)
C67 0.038(4) 0.039(4) 0.032(4) -0.019(4) 0.004(4) -0.001(4)
C68 0.037(4) 0.038(4) 0.032(4) -0.010(4) -0.001(4) -0.005(4)
C69 0.038(4) 0.036(4) 0.038(4) -0.009(4) -0.003(4) -0.013(4)
C70 0.037(4) 0.038(4) 0.044(4) -0.005(4) -0.005(4) -0.015(4)
C71 0.040(4) 0.037(5) 0.046(5) 0.001(4) 0.003(5) -0.020(4)
C72 0.036(4) 0.040(4) 0.044(4) 0.003(4) 0.007(4) -0.012(4)
N1 0.028(4) 0.033(4) 0.041(4) 0.000 0.009(3) 0.000
Sc1 0.238(7) 0.057(2) 0.071(3) 0.0139(19) -0.029(3) -0.064(3)
V1 0.031(3) 0.109(5) 0.039(3) 0.000 0.0078(19) 0.000
Sc2 0.124(6) 0.073(4) 0.129(8) 0.048(5) -0.024(5) -0.021(4)
V2 0.073(3) 0.352(11) 0.046(3) 0.000 0.017(2) 0.000
Ni1 0.0280(6) 0.0319(6) 0.0334(6) 0.000 0.0010(4) 0.000
N2 0.011(3) 0.016(3) 0.020(3) 0.000 0.001(2) 0.000
N4 0.012(3) 0.019(3) 0.018(3) 0.000 0.001(2) 0.000
C125 0.012(2) 0.020(2) 0.018(2) -0.0024(19) 0.0030(17) -0.0024(19)
C126 0.016(2) 0.020(2) 0.019(2) -0.002(2) 0.0025(18) -0.001(2)
C127 0.013(2) 0.019(2) 0.021(2) -0.002(2) 0.0035(19) 0.0017(19)
C128 0.018(2) 0.016(2) 0.032(3) -0.001(2) 0.004(2) 0.000(2)
C129 0.017(2) 0.017(3) 0.032(3) 0.000(2) 0.002(2) 0.002(2)
C130 0.014(2) 0.018(2) 0.021(2) 0.000(2) 0.0018(18) -0.0002(19)
C131 0.016(2) 0.019(2) 0.022(2) -0.001(2) 0.0009(19) -0.002(2)
C132 0.013(2) 0.022(2) 0.019(2) -0.001(2) -0.0023(18) -0.0035(19)
C133 0.015(2) 0.024(3) 0.024(3) -0.001(2) -0.0051(19) -0.002(2)
C134 0.012(2) 0.026(3) 0.019(2) -0.001(2) -0.0011(18) -0.001(2)
C135 0.016(2) 0.032(3) 0.022(2) -0.004(2) -0.004(2) -0.002(2)
C136 0.024(3) 0.047(4) 0.039(3) -0.013(3) 0.005(2) -0.016(3)
C137 0.026(3) 0.016(3) 0.043(3) -0.004(2) 0.000(2) -0.002(2)
C138 0.030(3) 0.031(3) 0.057(4) -0.001(3) 0.003(3) -0.011(3)
C139 0.028(3) 0.018(3) 0.045(3) 0.003(3) -0.006(2) 0.005(2)
C140 0.044(4) 0.034(4) 0.051(4) 0.017(3) -0.001(3) 0.003(3)
C141 0.026(3) 0.029(3) 0.030(3) -0.004(2) -0.012(2) -0.006(2)
C142 0.042(3) 0.037(4) 0.027(3) -0.007(3) -0.008(3) -0.001(3)
C8Z 0.063(7) 0.082(7) 0.092(9) 0.023(7) 0.013(7) 0.025(6)
C9Z 0.067(7) 0.091(7) 0.091(10) 0.015(8) 0.022(8) 0.031(7)
C7Z 0.060(7) 0.091(7) 0.086(10) 0.009(7) 0.030(7) 0.022(7)
Cl1 0.084(10) 0.085(9) 0.067(9) 0.026(7) 0.013(7) 0.007(8)
Cl2 0.075(8) 0.092(8) 0.090(11) 0.029(9) 0.042(8) 0.031(7)
Cl3 0.078(11) 0.094(12) 0.115(16) 0.010(12) -0.048(12) -0.021(10)
C2L 0.064(8) 0.087(7) 0.090(10) 0.017(8) 0.016(7) 0.022(7)
C4Z 0.036(5) 0.040(7) 0.032(4) -0.007(6) -0.003(4) -0.001(6)
C6Z 0.034(5) 0.041(7) 0.038(4) -0.001(6) 0.000(4) 0.001(6)
C5Z 0.042(5) 0.042(7) 0.048(5) 0.000(6) 0.000(4) -0.002(6)
C1Z 0.048(5) 0.041(7) 0.038(5) -0.004(6) 0.009(5) -0.005(6)
C2Z 0.054(5) 0.041(7) 0.033(4) -0.002(6) 0.012(4) -0.003(6)
C3Z 0.044(4) 0.040(7) 0.034(4) -0.001(6) 0.004(4) -0.002(6)

loop_
_atom_type_symbol
_atom_type_description
_atom_type_scat_dispersion_real
_atom_type_scat_dispersion_imag
_atom_type_scat_source
C C 0.0033 0.0016 'International Tables Vol C Tables 4.2.6.8 and 6.1.1.4'
H H 0.0000 0.0000 'International Tables Vol C Tables 4.2.6.8 and 6.1.1.4'
N N 0.0061 0.0033 'International Tables Vol C Tables 4.2.6.8 and 6.1.1.4'
Cl Cl 0.1484 0.1585 'International Tables Vol C Tables 4.2.6.8 and 6.1.1.4'
Sc Sc 0.2519 0.3716 'International Tables Vol C Tables 4.2.6.8 and 6.1.1.4'
Ni Ni 0.3393 1.1124 'International Tables Vol C Tables 4.2.6.8 and 6.1.1.4'
V V 0.3005 0.5294 'International Tables Vol C Tables 4.2.6.8 and 6.1.1.4'

loop_
_geom_angle_atom_site_label_1
_geom_angle_atom_site_label_2
_geom_angle_atom_site_label_3
_geom_angle
_geom_angle_site_symmetry_1
_geom_angle_site_symmetry_3
C6 C1 C2 117.5(17) . .
C6 C1 C10 117.2(16) . .
C2 C1 C10 116.6(17) . .
C3 C2 C1 121.9(18) . .
C3 C2 C13 109.6(15) . .
C1 C2 C13 120.9(17) . .
C2 C3 C4 122.1(17) . .
C2 C3 C15 106.9(14) . .
C4 C3 C15 121.3(17) . .
C18 C4 C5 113.1(16) . .
C18 C4 C3 116.2(16) . .
C5 C4 C3 121.3(17) . .
C4 C5 C21 128.0(19) . .
C4 C5 C6 115.0(16) . .
C21 C5 C6 104.1(14) . .
C1 C6 C7 120.6(17) . .
C1 C6 C5 122.1(16) . .
C7 C6 C5 107.8(14) . .
C8 C7 C6 123.9(18) . .
C8 C7 C22 117.6(18) . .
C6 C7 C22 109.2(15) . .
C25 C8 C9 119.5(16) . .
C25 C8 C7 117.2(17) . .
C9 C8 C7 114.6(17) . .
C8 C9 C10 121.5(18) . .
C8 C9 C28 119.1(18) . .
C10 C9 C28 108.6(17) . .
C11 C10 C1 122.7(16) . .
C11 C10 C9 105.8(16) . .
C1 C10 C9 122.1(17) . .
C12 C11 C10 120.9(16) . .
C12 C11 C29 121.9(16) . .
C10 C11 C29 107.5(15) . .
C11 C12 C13 115.4(16) . .
C11 C12 C32 115.4(14) . .
C13 C12 C32 121.0(15) . .
C12 C13 C2 123.2(17) . .
C12 C13 C14 116.9(16) . .
C2 C13 C14 108.8(13) . .
C15 C14 C34 120.1(16) . .
C15 C14 C13 105.1(14) . .
C34 C14 C13 124.6(15) . .
C16 C15 C14 120.6(17) . .
C16 C15 C3 120.3(16) . .
C14 C15 C3 109.5(14) . .
C15 C16 C17 118(2) . .
C15 C16 C36 117.3(15) . .
C17 C16 C36 116.3(18) . .
C16 C17 C18 120(3) . .
C16 C17 C39 125(2) . .
C18 C17 C39 107.5(17) . .
C4 C18 C17 124.6(18) . .
C4 C18 C19 121.5(16) . .
C17 C18 C19 105.6(16) . .
C20 C19 C40 126.8(16) . .
C20 C19 C18 118.8(17) . .
C40 C19 C18 105.0(14) . .
C19 C20 C21 120.6(18) . .
C19 C20 C43 113.4(14) . .
C21 C20 C43 117.7(16) . .
C20 C21 C5 117.4(18) . .
C20 C21 C22 118.4(16) . .
C5 C21 C22 115.6(14) . .
C23 C22 C21 124.3(16) . .
C23 C22 C7 124.9(16) . .
C21 C22 C7 103.2(14) . .
C22 C23 C24 114.8(17) . .
C22 C23 C44 113.9(16) . .
C24 C23 C44 123.5(17) . .
C23 C24 C24 119.5(11) . 6_565
C23 C24 C25 122.6(17) . .
C24 C24 C25 109.1(10) 6_565 .
C8 C25 C26 118.2(15) . .
C8 C25 C24 122.7(16) . .
C26 C25 C24 110.8(14) . .
C27 C26 C25 124.1(11) . 6_565
C27 C26 C25 124.1(11) . .
C25 C26 C25 100.3(18) 6_565 .
C26 C27 C28 115.8(12) . 6_565
C26 C27 C28 115.8(12) . .
C28 C27 C28 120(2) 6_565 .
C27 C28 C29 120.5(17) . .
C27 C28 C9 123.0(16) . .
C29 C28 C9 108.2(15) . .
C28 C29 C30 119.1(19) . .
C28 C29 C11 109.9(14) . .
C30 C29 C11 121.9(16) . .
C29 C30 C29 121(2) 6_565 .
C29 C30 C31 116.0(15) 6_565 .
C29 C30 C31 116.0(15) . .
C32 C31 C32 103(2) 6_565 .
C32 C31 C30 122.0(17) 6_565 .
C32 C31 C30 122.0(17) . .
C31 C32 C33 110.4(15) . .
C31 C32 C12 122.3(15) . .
C33 C32 C12 117.4(15) . .
C32 C33 C33 108.0(9) . 6_565
C32 C33 C34 126.6(16) . .
C33 C33 C34 118.8(10) 6_565 .
C14 C34 C35 118.1(17) . .
C14 C34 C33 113.3(15) . .
C35 C34 C33 121.2(15) . .
C35 C35 C36 108.0(10) 6_565 .
C35 C35 C34 120.0(11) 6_565 .
C36 C35 C34 121.9(17) . .
C35 C36 C37 111.0(15) . .
C35 C36 C16 121.6(15) . .
C37 C36 C16 118.4(14) . .
C36 C37 C36 102.1(18) 6_565 .
C36 C37 C38 124.7(10) 6_565 .
C36 C37 C38 124.7(10) . .
C37 C38 C39 118.4(12) . 6_565
C37 C38 C39 118.4(12) . .
C39 C38 C39 114(2) 6_565 .
C40 C39 C17 109.1(17) . .
C40 C39 C38 124.2(17) . .
C17 C39 C38 117.4(17) . .
C39 C40 C19 112.8(14) . .
C39 C40 C41 119.3(18) . .
C19 C40 C41 119.4(16) . .
C42 C41 C40 116.6(14) . 6_565
C42 C41 C40 116.6(13) . .
C40 C41 C40 119(2) 6_565 .
C43 C42 C43 105.7(19) . 6_565
C43 C42 C41 122.6(13) . .
C43 C42 C41 122.6(13) 6_565 .
C42 C43 C20 121.0(14) . .
C42 C43 C44 108.3(14) . .
C20 C43 C44 121.9(16) . .
C44 C44 C23 117.0(11) 6_565 .
C44 C44 C43 108.9(10) 6_565 .
C23 C44 C43 123.5(16) . .
C53 C45 C46 122.5(19) . .
C53 C45 C49 124.1(19) . .
C46 C45 C49 102.0(15) . .
C56 C46 C47 118.3(19) . .
C56 C46 C45 114.4(19) . .
C47 C46 C45 113.8(17) . .
C59 C47 C46 119.7(19) . .
C59 C47 C48 126(2) . .
C46 C47 C48 104.3(17) . .
C62 C48 C49 123.9(19) . .
C62 C48 C47 119.8(19) . .
C49 C48 C47 108.0(16) . .
C50 C49 C48 118.6(19) . .
C50 C49 C45 120.8(18) . .
C48 C49 C45 111.5(16) . .
C51 C50 C64 123.0(18) . .
C51 C50 C49 114.8(18) . .
C64 C50 C49 113.7(18) . .
C67 C51 C50 119(2) . .
C67 C51 C52 107.5(16) . .
C50 C51 C52 124.4(19) . .
C53 C52 C51 121(2) . .
C53 C52 C69 124(2) . .
C51 C52 C69 106.0(16) . .
C45 C53 C52 114.6(19) . .
C45 C53 C54 118.5(18) . .
C52 C53 C54 119.4(18) . .
C71 C54 C55 119.9(18) . .
C71 C54 C53 111.6(19) . .
C55 C54 C53 121.7(19) . .
C73 C55 C54 97.2(16) . .
C73 C55 C56 133(2) . .
C54 C55 C56 118(2) . .
C55 C56 C46 125(2) . .
C55 C56 C57 106.5(19) . .
C46 C56 C57 122.8(19) . .
C75 C57 C58 109.4(17) . .
C75 C57 C56 126(2) . .
C58 C57 C56 116.4(19) . .
C77 C58 C57 107.6(17) . .
C77 C58 C59 117(2) . .
C57 C58 C59 124.2(19) . .
C47 C59 C60 111(2) . .
C47 C59 C58 118.1(19) . .
C60 C59 C58 124(2) . .
C61 C60 C59 123(2) . .
C61 C60 C79 110.2(17) . .
C59 C60 C79 116.9(19) . .
C81 C61 C60 110.5(17) . .
C81 C61 C62 115.1(18) . .
C60 C61 C62 126(2) . .
C63 C62 C48 118.7(19) . .
C63 C62 C61 119.8(18) . .
C48 C62 C61 112.9(19) . .
C62 C63 C64 114.5(18) . .
C62 C63 C83 122.2(18) . .
C64 C63 C83 110.4(16) . .
C50 C64 C63 130.2(18) . .
C50 C64 C65 114.6(17) . .
C63 C64 C65 103.7(17) . .
C66 C65 C64 126.8(19) . .
C66 C65 C84 114.2(17) . .
C64 C65 C84 112.7(16) . .
C67 C66 C87 119.6(19) . .
C67 C66 C65 114(2) . .
C87 C66 C65 115.3(16) . .
C66 C67 C68 118.3(19) . .
C66 C67 C51 123(2) . .
C68 C67 C51 111.8(17) . .
C67 C68 C89 124(2) . .
C67 C68 C69 105.9(15) . .
C89 C68 C69 120(2) . .
C70 C69 C68 120(2) . .
C70 C69 C52 120.2(19) . .
C68 C69 C52 108.7(15) . .
C71 C70 C69 108.3(18) . .
C71 C70 C91 124.8(18) . .
C69 C70 C91 119.5(18) . .
C70 C71 C54 135(2) . .
C70 C71 C72 113.2(19) . .
C54 C71 C72 100.0(17) . .
C93 C72 C73 114.1(19) . .
C93 C72 C71 126.9(19) . .
C73 C72 C71 109.0(17) . .
C55 C73 C72 113.9(16) . .
C55 C73 C74 114.3(18) . .
C72 C73 C74 124(2) . .
C95 C74 C75 108.2(18) . .
C95 C74 C73 124.6(19) . .
C75 C74 C73 117.6(17) . .
C57 C75 C76 106.0(17) . .
C57 C75 C74 121.6(18) . .
C76 C75 C74 122.7(18) . .
C75 C76 C77 109.7(17) . .
C75 C76 C97 126.5(17) . .
C77 C76 C97 115.4(18) . .
C58 C77 C76 107.2(17) . .
C58 C77 C78 120.5(16) . .
C76 C77 C78 124.5(17) . .
C79 C78 C99 114.3(18) . .
C79 C78 C77 120.9(16) . .
C99 C78 C77 116.1(17) . .
C80 C79 C78 128(2) . .
C80 C79 C60 101.1(16) . .
C78 C79 C60 120.0(17) . .
C81 C80 C79 116.2(17) . .
C81 C80 C101 117.3(19) . .
C79 C80 C101 119(2) . .
C61 C81 C80 102.0(16) . .
C61 C81 C82 126.5(19) . .
C80 C81 C82 122(2) . .
C103 C82 C83 115.8(19) . .
C103 C82 C81 117.7(19) . .
C83 C82 C81 117.6(18) . .
C82 C83 C63 118.1(16) . .
C82 C83 C84 126.5(18) . .
C63 C83 C84 108.7(14) . .
C85 C84 C83 114.9(17) . .
C85 C84 C65 132.3(18) . .
C83 C84 C65 104.4(14) . .
C104 C85 C84 120.4(19) . .
C104 C85 C86 121.6(18) . .
C84 C85 C86 111.1(16) . .
C85 C86 C107 117(2) . .
C85 C86 C87 121.0(16) . .
C107 C86 C87 109.8(18) . .
C66 C87 C86 125.4(15) . .
C66 C87 C88 118.8(19) . .
C86 C87 C88 106.8(19) . .
C89 C88 C108 119.4(16) . .
C89 C88 C87 123.6(18) . .
C108 C88 C87 108.3(18) . .
C88 C89 C68 115.8(18) . .
C88 C89 C90 116.8(14) . .
C68 C89 C90 119.3(18) . .
C91 C90 C110 109.0(16) . .
C91 C90 C89 119.8(19) . .
C110 C90 C89 121.6(16) . .
C90 C91 C92 111.5(17) . .
C90 C91 C70 121.1(18) . .
C92 C91 C70 118.7(18) . .
C111 C92 C91 100.9(16) . .
C111 C92 C93 129.8(18) . .
C91 C92 C93 119.4(18) . .
C72 C93 C94 120.0(19) . .
C72 C93 C92 116.9(17) . .
C94 C93 C92 113.0(17) . .
C113 C94 C95 107.9(16) . .
C113 C94 C93 117.8(17) . .
C95 C94 C93 126.1(18) . .
C94 C95 C74 110.8(16) . .
C94 C95 C96 106.3(16) . .
C74 C95 C96 134(2) . .
C114 C96 C95 110.1(18) . .
C114 C96 C97 128(2) . .
C95 C96 C97 113.6(19) . .
C76 C97 C98 125.5(19) . .
C76 C97 C96 114.9(17) . .
C98 C97 C96 108.9(19) . .
C99 C98 C116 107.4(16) . .
C99 C98 C97 113.2(19) . .
C116 C98 C97 131(2) . .
C98 C99 C100 107.8(17) . .
C98 C99 C78 125.0(19) . .
C100 C99 C78 119(2) . .
C99 C100 C117 107.6(16) . .
C99 C100 C101 125(2) . .
C117 C100 C101 117(2) . .
C80 C101 C100 114.7(19) . .
C80 C101 C102 123(2) . .
C100 C101 C102 114(2) . .
C119 C102 C103 106(2) . .
C119 C102 C101 131(2) . .
C103 C102 C101 114(2) . .
C82 C103 C104 120(2) . .
C82 C103 C102 126(2) . .
C104 C103 C102 104.7(18) . .
C85 C104 C105 115.9(17) . .
C85 C104 C103 122.3(19) . .
C105 C104 C103 114.1(16) . .
C106 C105 C104 127(2) . .
C106 C105 C119 121(2) . .
C104 C105 C119 99.9(18) . .
C105 C106 C107 113.1(19) . .
C105 C106 C120 125(2) . .
C107 C106 C120 114(2) . .
C108 C107 C86 106.1(16) . .
C108 C107 C106 121.2(17) . .
C86 C107 C106 124.9(19) . .
C107 C108 C88 109.0(16) . .
C107 C108 C109 121(2) . .
C88 C108 C109 123(2) . .
C110 C109 C108 119(3) . .
C110 C109 C121 110(3) . .
C108 C109 C121 119(3) . .
C111 C110 C109 127(3) . .
C111 C110 C90 102.6(16) . .
C109 C110 C90 120(2) . .
C92 C111 C110 116.0(18) . .
C92 C111 C112 110.9(17) . .
C110 C111 C112 124(2) . .
C122 C112 C111 109.8(19) . .
C122 C112 C113 120(2) . .
C111 C112 C113 125.0(19) . .
C112 C113 C94 122.9(19) . .
C112 C113 C114 116(2) . .
C94 C113 C114 109.7(17) . .
C115 C114 C113 131(2) . .
C115 C114 C96 113.8(18) . .
C113 C114 C96 105.9(18) . .
C114 C115 C123 122(2) . .
C114 C115 C116 126.7(19) . .
C123 C115 C116 102.8(19) . .
C115 C116 C117 129(2) . .
C115 C116 C98 111.3(19) . .
C117 C116 C98 108.7(17) . .
C118 C117 C116 117.3(19) . .
C118 C117 C100 126(2) . .
C116 C117 C100 108.4(16) . .
C119 C118 C124 114(2) . .
C119 C118 C117 117(2) . .
C124 C118 C117 119(2) . .
C102 C119 C118 115(2) . .
C102 C119 C105 115(2) . .
C118 C119 C105 121(2) . .
C121 C120 C106 130(3) . .
C121 C120 C124 108(2) . .
C106 C120 C124 113(2) . .
C120 C121 C122 115(2) . .
C120 C121 C109 114(2) . .
C122 C121 C109 123(3) . .
C112 C122 C121 126(2) . .
C112 C122 C123 124.8(19) . .
C121 C122 C123 101.2(17) . .
C115 C123 C124 136(3) . .
C115 C123 C122 106(2) . .
C124 C123 C122 102(2) . .
C118 C124 C123 113(2) . .
C118 C124 C120 126(2) . .
C123 C124 C120 114(2) . .
Sc2 N1 Sc2 117.7(8) . 6_565
Sc1 N1 Sc1 134.4(6) . 6_565
N1 Sc2 Sc2 31.1(4) . 6_565
N4 Ni1 N2 177.6(2) . .
N4 Ni1 N3 89.97(12) . 6_565
N2 Ni1 N3 89.98(12) . 6_565
N4 Ni1 N3 89.96(12) . .
N2 Ni1 N3 89.98(12) . .
N3 Ni1 N3 177.5(2) 6_565 .
C125 N2 C125 104.4(6) . 6_565
C125 N2 Ni1 127.8(3) . .
C125 N2 Ni1 127.8(3) 6_565 .
C132 N4 C132 104.1(6) . 6_565
C132 N4 Ni1 127.9(3) . .
C132 N4 Ni1 127.9(3) 6_565 .
C126 C125 N2 125.4(5) . .
C126 C125 C134 123.4(5) . .
N2 C125 C134 111.3(5) . .
C125 C126 C127 124.1(5) . .
N3 C127 C126 124.7(5) 6_565 .
N3 C127 C128 112.0(4) 6_565 .
C126 C127 C128 123.3(5) . .
C129 C128 C127 106.0(5) . .
C129 C128 C137 129.3(5) . .
C127 C128 C137 124.6(5) . .
C128 C129 C130 106.3(5) . 6_565
C128 C129 C139 128.7(5) . .
C130 C129 C139 125.0(5) 6_565 .
N3 C130 C131 124.9(5) . .
N3 C130 C129 111.8(4) . 6_565
C131 C130 C129 123.3(5) . 6_565
C132 C131 C130 124.1(5) . .
C131 C132 N4 125.1(5) . .
C131 C132 C133 123.3(5) . .
N4 C132 C133 111.6(5) . .
C133 C133 C132 106.4(3) 6_565 .
C133 C133 C141 129.2(3) 6_565 .
C132 C133 C141 124.3(5) . .
C134 C134 C125 106.5(3) 6_565 .
C134 C134 C135 128.7(3) 6_565 .
C125 C134 C135 124.6(5) . .
C134 C135 C136 111.8(4) . .
C128 C137 C138 113.4(5) . .
C129 C139 C140 113.3(5) . .
C133 C141 C142 113.0(5) . .
C9Z C8Z C7Z 116.5(15) . 2_556
C8Z C9Z C7Z 122.2(18) . .
C9Z C7Z C8Z 120.8(15) . 2_556
Cl3 C2L Cl1 110(6) . .
Cl3 C2L Cl2 122(5) . .
Cl1 C2L Cl2 104(5) . .
C6Z C4Z C3Z 118.4(11) . .
C4Z C6Z C5Z 121.3(12) . .
C1Z C5Z C6Z 120.1(13) . .
C2Z C1Z C5Z 112.1(18) . .
C3Z C2Z C1Z 123.3(14) . .
C4Z C3Z C2Z 120.1(12) . .
Cl4 C1L Cl5 116(6) . .
Cl4 C1L Cl6 117(6) . .
Cl5 C1L Cl6 107(6) . .
C130 N3 C127 104.0(4) . 6_565
C130 N3 Ni1 128.0(3) . .
C127 N3 Ni1 128.0(3) 6_565 .

loop_
_geom_bond_atom_site_label_1
_geom_bond_atom_site_label_2
_geom_bond_distance
_geom_bond_site_symmetry_2
C1 C6 1.435(10) .
C1 C2 1.439(10) .
C1 C10 1.40(3) .
C2 C3 1.41(3) .
C2 C13 1.46(3) .
C3 C4 1.436(10) .
C3 C15 1.51(3) .
C4 C18 1.391(11) .
C4 C5 1.433(10) .
C5 C21 1.36(3) .
C5 C6 1.56(3) .
C6 C7 1.47(3) .
C7 C8 1.433(11) .
C7 C22 1.48(3) .
C8 C25 1.393(11) .
C8 C9 1.434(11) .
C9 C10 1.50(3) .
C9 C28 1.45(3) .
C10 C11 1.49(3) .
C11 C12 1.432(10) .
C11 C29 1.46(3) .
C12 C13 1.433(10) .
C12 C32 1.408(11) .
C13 C14 1.50(2) .
C14 C15 1.45(3) .
C14 C34 1.408(11) .
C15 C16 1.433(10) .
C16 C17 1.437(10) .
C16 C36 1.406(11) .
C17 C18 1.47(4) .
C17 C39 1.43(3) .
C18 C19 1.49(3) .
C19 C20 1.397(11) .
C19 C40 1.43(3) .
C20 C21 1.397(11) .
C20 C43 1.403(12) .
C21 C22 1.51(2) .
C22 C23 1.396(11) .
C23 C24 1.392(11) .
C23 C44 1.400(12) .
C24 C24 1.31(4) 6_565
C24 C25 1.44(2) .
C25 C26 1.47(2) .
C26 C27 1.393(11) .
C26 C25 1.47(2) 6_565
C27 C28 1.395(11) 6_565
C27 C28 1.395(11) .
C28 C29 1.44(2) .
C29 C30 1.409(11) .
C30 C29 1.409(11) 6_565
C30 C31 1.411(11) .
C31 C32 1.46(2) 6_565
C31 C32 1.46(2) .
C32 C33 1.46(2) .
C33 C33 1.39(4) 6_565
C33 C34 1.412(10) .
C34 C35 1.406(10) .
C35 C35 1.34(4) 6_565
C35 C36 1.40(2) .
C36 C37 1.42(2) .
C37 C36 1.42(2) 6_565
C37 C38 1.406(11) .
C38 C39 1.392(12) 6_565
C38 C39 1.392(12) .
C39 C40 1.34(3) .
C40 C41 1.392(12) .
C41 C42 1.398(13) .
C41 C40 1.392(12) 6_565
C42 C43 1.47(2) .
C42 C43 1.47(2) 6_565
C43 C44 1.44(2) .
C44 C44 1.42(4) 6_565
C45 C53 1.418(10) .
C45 C46 1.487(13) .
C45 C49 1.488(13) .
C46 C56 1.414(10) .
C46 C47 1.484(13) .
C47 C59 1.416(11) .
C47 C48 1.486(13) .
C48 C62 1.418(10) .
C48 C49 1.485(13) .
C49 C50 1.416(10) .
C50 C51 1.417(10) .
C50 C64 1.415(10) .
C51 C67 1.433(13) .
C51 C52 1.485(13) .
C52 C53 1.420(10) .
C52 C69 1.485(13) .
C53 C54 1.415(10) .
C54 C71 1.427(13) .
C54 C55 1.430(13) .
C55 C73 1.428(13) .
C55 C56 1.413(10) .
C56 C57 1.415(10) .
C57 C75 1.427(13) .
C57 C58 1.429(13) .
C58 C77 1.425(13) .
C58 C59 1.417(10) .
C59 C60 1.416(11) .
C60 C61 1.427(13) .
C60 C79 1.449(13) .
C61 C81 1.425(13) .
C61 C62 1.414(10) .
C62 C63 1.416(10) .
C63 C64 1.443(13) .
C63 C83 1.443(13) .
C64 C65 1.445(13) .
C65 C66 1.437(13) .
C65 C84 1.452(12) .
C66 C67 1.436(13) .
C66 C87 1.434(13) .
C67 C68 1.432(13) .
C68 C89 1.437(12) .
C68 C69 1.485(13) .
C69 C70 1.436(13) .
C70 C71 1.434(12) .
C70 C91 1.438(12) .
C71 C72 1.432(13) .
C72 C93 1.432(13) .
C72 C73 1.430(13) .
C73 C74 1.417(11) .
C74 C95 1.416(11) .
C74 C75 1.415(11) .
C75 C76 1.427(13) .
C76 C77 1.427(13) .
C76 C97 1.419(12) .
C77 C78 1.421(11) .
C78 C79 1.418(11) .
C78 C99 1.421(11) .
C79 C80 1.428(13) .
C80 C81 1.430(13) .
C80 C101 1.418(12) .
C81 C82 1.398(12) .
C82 C103 1.391(12) .
C82 C83 1.393(12) .
C83 C84 1.446(12) .
C84 C85 1.393(12) .
C85 C104 1.394(12) .
C85 C86 1.396(12) .
C86 C107 1.454(14) .
C86 C87 1.445(13) .
C87 C88 1.446(12) .
C88 C89 1.397(12) .
C88 C108 1.448(13) .
C89 C90 1.456(14) .
C90 C91 1.454(13) .
C90 C110 1.446(13) .
C91 C92 1.455(13) .
C92 C111 1.446(13) .
C92 C93 1.457(14) .
C93 C94 1.451(14) .
C94 C113 1.445(13) .
C94 C95 1.450(13) .
C95 C96 1.456(13) .
C96 C114 1.446(13) .
C96 C97 1.455(14) .
C97 C98 1.455(14) .
C98 C99 1.449(13) .
C98 C116 1.431(14) .
C99 C100 1.450(13) .
C100 C117 1.431(14) .
C100 C101 1.455(14) .
C101 C102 1.453(14) .
C102 C119 1.39(4) .
C102 C103 1.429(14) .
C103 C104 1.428(14) .
C104 C105 1.426(14) .
C105 C106 1.375(14) .
C105 C119 1.429(14) .
C106 C107 1.375(14) .
C106 C120 1.377(14) .
C107 C108 1.447(13) .
C108 C109 1.378(15) .
C109 C110 1.378(15) .
C109 C121 1.43(6) .
C110 C111 1.454(13) .
C111 C112 1.376(14) .
C112 C122 1.444(13) .
C112 C113 1.378(14) .
C113 C114 1.443(13) .
C114 C115 1.436(13) .
C115 C123 1.438(13) .
C115 C116 1.439(13) .
C116 C117 1.430(14) .
C117 C118 1.442(13) .
C118 C119 1.437(13) .
C118 C124 1.437(13) .
C120 C121 1.38(4) .
C120 C124 1.50(4) .
C121 C122 1.44(3) .
C122 C123 1.76(4) .
C123 C124 1.36(4) .
N1 V1 1.862(9) .
N1 V2 1.946(9) .
N1 Sc2 2.022(7) .
N1 Sc2 2.022(7) 6_565
N1 Sc1 2.036(5) .
N1 Sc1 2.036(5) 6_565
Sc2 Sc2 3.462(16) 6_565
Ni1 N4 1.951(6) .
Ni1 N2 1.958(6) .
Ni1 N3 1.967(4) 6_565
Ni1 N3 1.967(4) .
N2 C125 1.379(6) .
N2 C125 1.379(6) 6_565
N4 C132 1.380(6) .
N4 C132 1.380(6) 6_565
C125 C126 1.373(7) .
C125 C134 1.444(7) .
C126 C127 1.383(7) .
C127 N3 1.376(6) 6_565
C127 C128 1.440(7) .
C128 C129 1.359(7) .
C128 C137 1.498(8) .
C129 C130 1.445(7) 6_565
C129 C139 1.503(8) .
C130 N3 1.369(6) .
C130 C131 1.380(7) .
C130 C129 1.445(7) 6_565
C131 C132 1.373(8) .
C132 C133 1.450(7) .
C133 C133 1.359(11) 6_565
C133 C141 1.497(7) .
C134 C134 1.355(11) 6_565
C134 C135 1.501(7) .
C135 C136 1.533(8) .
C137 C138 1.534(8) .
C139 C140 1.528(10) .
C141 C142 1.530(9) .
C8Z C9Z 1.390(8) .
C8Z C7Z 1.40(2) 2_556
C9Z C7Z 1.386(9) .
C7Z C8Z 1.40(2) 2_556
Cl1 C2L 1.83(9) .
Cl2 C2L 1.76(11) .
Cl3 C2L 1.62(13) .
C4Z C6Z 1.365(18) .
C4Z C3Z 1.421(19) .
C6Z C5Z 1.400(19) .
C5Z C1Z 1.45(2) .
C1Z C2Z 1.43(2) .
C2Z C3Z 1.357(17) .
Cl4 C1L 1.79(10) .
Cl5 C1L 1.59(10) .
Cl6 C1L 1.57(10) .
N3 C127 1.376(6) 6_565

loop_
_geom_torsion_atom_site_label_1
_geom_torsion_atom_site_label_2
_geom_torsion_atom_site_label_3
_geom_torsion_atom_site_label_4
_geom_torsion
_geom_torsion_site_symmetry_1
_geom_torsion_site_symmetry_4
C6 C1 C2 C3 0(4) . .
C10 C1 C2 C3 -147(2) . .
C6 C1 C2 C13 147(2) . .
C10 C1 C2 C13 0(3) . .
C1 C2 C3 C4 1(4) . .
C13 C2 C3 C4 -148.6(18) . .
C1 C2 C3 C15 148(2) . .
C13 C2 C3 C15 -2(2) . .
C2 C3 C4 C18 142(2) . .
C15 C3 C4 C18 0(3) . .
C2 C3 C4 C5 -2(3) . .
C15 C3 C4 C5 -144(2) . .
C18 C4 C5 C21 -8(3) . .
C3 C4 C5 C21 137(2) . .
C18 C4 C5 C6 -143.4(17) . .
C3 C4 C5 C6 2(3) . .
C2 C1 C6 C7 -143(2) . .
C10 C1 C6 C7 4(3) . .
C2 C1 C6 C5 -1(3) . .
C10 C1 C6 C5 146.1(18) . .
C4 C5 C6 C1 0(3) . .
C21 C5 C6 C1 -145.3(18) . .
C4 C5 C6 C7 145.9(19) . .
C21 C5 C6 C7 1(2) . .
C1 C6 C7 C8 -1(3) . .
C5 C6 C7 C8 -148(2) . .
C1 C6 C7 C22 144.4(17) . .
C5 C6 C7 C22 -3(2) . .
C6 C7 C8 C25 145(2) . .
C22 C7 C8 C25 2(3) . .
C6 C7 C8 C9 -3(3) . .
C22 C7 C8 C9 -146(2) . .
C25 C8 C9 C10 -143(2) . .
C7 C8 C9 C10 4(4) . .
C25 C8 C9 C28 -2(4) . .
C7 C8 C9 C28 145(2) . .
C6 C1 C10 C11 -144.3(18) . .
C2 C1 C10 C11 3(3) . .
C6 C1 C10 C9 -3(3) . .
C2 C1 C10 C9 144(2) . .
C8 C9 C10 C11 146(2) . .
C28 C9 C10 C11 2(3) . .
C8 C9 C10 C1 -2(4) . .
C28 C9 C10 C1 -145.5(19) . .
C1 C10 C11 C12 -1(3) . .
C9 C10 C11 C12 -147.5(19) . .
C1 C10 C11 C29 146.0(18) . .
C9 C10 C11 C29 -1(2) . .
C10 C11 C12 C13 -4(2) . .
C29 C11 C12 C13 -145.5(17) . .
C10 C11 C12 C32 145.3(17) . .
C29 C11 C12 C32 3(2) . .
C11 C12 C13 C2 6(3) . .
C32 C12 C13 C2 -141(2) . .
C11 C12 C13 C14 145.8(15) . .
C32 C12 C13 C14 -1(2) . .
C3 C2 C13 C12 145.7(18) . .
C1 C2 C13 C12 -5(3) . .
C3 C2 C13 C14 3(2) . .
C1 C2 C13 C14 -147(2) . .
C12 C13 C14 C15 -148.1(15) . .
C2 C13 C14 C15 -3.0(19) . .
C12 C13 C14 C34 -3(2) . .
C2 C13 C14 C34 142(2) . .
C34 C14 C15 C16 1(3) . .
C13 C14 C15 C16 147.8(17) . .
C34 C14 C15 C3 -145.1(18) . .
C13 C14 C15 C3 1.7(19) . .
C2 C3 C15 C16 -146(2) . .
C4 C3 C15 C16 1(3) . .
C2 C3 C15 C14 0(2) . .
C4 C3 C15 C14 147.0(17) . .
C14 C15 C16 C17 -143(2) . .
C3 C15 C16 C17 -1(3) . .
C14 C15 C16 C36 3(3) . .
C3 C15 C16 C36 145.6(18) . .
C15 C16 C17 C18 0(4) . .
C36 C16 C17 C18 -147(2) . .
C15 C16 C17 C39 146(3) . .
C36 C16 C17 C39 -1(5) . .
C5 C4 C18 C17 146(2) . .
C3 C4 C18 C17 -1(3) . .
C5 C4 C18 C19 2(2) . .
C3 C4 C18 C19 -144.7(17) . .
C16 C17 C18 C4 1(4) . .
C39 C17 C18 C4 -150(2) . .
C16 C17 C18 C19 149(3) . .
C39 C17 C18 C19 -1(3) . .
C4 C18 C19 C20 2(2) . .
C17 C18 C19 C20 -148(2) . .
C4 C18 C19 C40 150.7(16) . .
C17 C18 C19 C40 1(2) . .
C40 C19 C20 C21 -142.4(18) . .
C18 C19 C20 C21 -1(2) . .
C40 C19 C20 C43 5(2) . .
C18 C19 C20 C43 146.4(16) . .
C19 C20 C21 C5 -4(3) . .
C43 C20 C21 C5 -150.1(17) . .
C19 C20 C21 C22 142.3(17) . .
C43 C20 C21 C22 -4(2) . .
C4 C5 C21 C20 9(3) . .
C6 C5 C21 C20 148.1(15) . .
C4 C5 C21 C22 -137.8(19) . .
C6 C5 C21 C22 1(2) . .
C20 C21 C22 C23 1(3) . .
C5 C21 C22 C23 148(2) . .
C20 C21 C22 C7 -149.2(17) . .
C5 C21 C22 C7 -2(2) . .
C8 C7 C22 C23 0(3) . .
C6 C7 C22 C23 -148(2) . .
C8 C7 C22 C21 150.7(19) . .
C6 C7 C22 C21 3(2) . .
C21 C22 C23 C24 -147.0(19) . .
C7 C22 C23 C24 -3(3) . .
C21 C22 C23 C44 4(3) . .
C7 C22 C23 C44 148(2) . .
C22 C23 C24 C24 146.7(15) . 6_565
C44 C23 C24 C24 -1(3) . 6_565
C22 C23 C24 C25 3(3) . .
C44 C23 C24 C25 -145(2) . .
C9 C8 C25 C26 -1(3) . .
C7 C8 C25 C26 -147(2) . .
C9 C8 C25 C24 144(2) . .
C7 C8 C25 C24 -2(3) . .
C23 C24 C25 C8 -1(3) . .
C24 C24 C25 C8 -147.9(14) 6_565 .
C23 C24 C25 C26 147(2) . .
C24 C24 C25 C26 -0.4(16) 6_565 .
C8 C25 C26 C27 6(3) . .
C24 C25 C26 C27 -144(2) . .
C8 C25 C26 C25 149.7(12) . 6_565
C24 C25 C26 C25 1(2) . 6_565
C25 C26 C27 C28 6(3) 6_565 6_565
C25 C26 C27 C28 142(2) . 6_565
C25 C26 C27 C28 -142(2) 6_565 .
C25 C26 C27 C28 -6(3) . .
C26 C27 C28 C29 147(2) . .
C28 C27 C28 C29 0(4) 6_565 .
C26 C27 C28 C9 3(3) . .
C28 C27 C28 C9 -144(2) 6_565 .
C8 C9 C28 C27 1(4) . .
C10 C9 C28 C27 146(2) . .
C8 C9 C28 C29 -147(2) . .
C10 C9 C28 C29 -2(3) . .
C27 C28 C29 C30 0(3) . .
C9 C28 C29 C30 149(3) . .
C27 C28 C29 C11 -147.8(18) . .
C9 C28 C29 C11 1(2) . .
C12 C11 C29 C28 146.0(16) . .
C10 C11 C29 C28 0(2) . .
C12 C11 C29 C30 0(3) . .
C10 C11 C29 C30 -147(2) . .
C28 C29 C30 C29 0(5) . 6_565
C11 C29 C30 C29 144(2) . 6_565
C28 C29 C30 C31 -149(3) . .
C11 C29 C30 C31 -5(4) . .
C29 C30 C31 C32 -8(5) 6_565 6_565
C29 C30 C31 C32 143(3) . 6_565
C29 C30 C31 C32 -143(3) 6_565 .
C29 C30 C31 C32 8(5) . .
C32 C31 C32 C33 -2(3) 6_565 .
C30 C31 C32 C33 140(3) . .
C32 C31 C32 C12 -147.0(15) 6_565 .
C30 C31 C32 C12 -5(4) . .
C11 C12 C32 C31 -1(3) . .
C13 C12 C32 C31 146(2) . .
C11 C12 C32 C33 -143.3(15) . .
C13 C12 C32 C33 4(2) . .
C31 C32 C33 C33 1.5(19) . 6_565
C12 C32 C33 C33 148.2(12) . 6_565
C31 C32 C33 C34 -149(2) . .
C12 C32 C33 C34 -2(3) . .
C15 C14 C34 C35 -6(3) . .
C13 C14 C34 C35 -145.9(18) . .
C15 C14 C34 C33 144.4(18) . .
C13 C14 C34 C33 4(3) . .
C32 C33 C34 C14 -2(3) . .
C33 C33 C34 C14 -149.4(12) 6_565 .
C32 C33 C34 C35 147.7(18) . .
C33 C33 C34 C35 0(3) 6_565 .
C14 C34 C35 C35 148.0(14) . 6_565
C33 C34 C35 C35 0(3) . 6_565
C14 C34 C35 C36 7(3) . .
C33 C34 C35 C36 -141.2(19) . .
C35 C35 C36 C37 -1.3(15) 6_565 .
C34 C35 C36 C37 144(2) . .
C35 C35 C36 C16 -147.9(13) 6_565 .
C34 C35 C36 C16 -3(3) . .
C15 C16 C36 C35 -2(2) . .
C17 C16 C36 C35 145(2) . .
C15 C16 C36 C37 -146.5(18) . .
C17 C16 C36 C37 0(3) . .
C35 C36 C37 C36 2(2) . 6_565
C16 C36 C37 C36 149.7(12) . 6_565
C35 C36 C37 C38 -147(2) . .
C16 C36 C37 C38 1(3) . .
C36 C37 C38 C39 2(3) 6_565 6_565
C36 C37 C38 C39 143.5(18) . 6_565
C36 C37 C38 C39 -143.6(18) 6_565 .
C36 C37 C38 C39 -2(3) . .
C16 C17 C39 C40 -147(3) . .
C18 C17 C39 C40 1(3) . .
C16 C17 C39 C38 1(5) . .
C18 C17 C39 C38 149.5(19) . .
C37 C38 C39 C40 144(2) . .
C39 C38 C39 C40 -3(3) 6_565 .
C37 C38 C39 C17 1(3) . .
C39 C38 C39 C17 -146(2) 6_565 .
C17 C39 C40 C19 -1(2) . .
C38 C39 C40 C19 -146.2(18) . .
C17 C39 C40 C41 147(3) . .
C38 C39 C40 C41 2(3) . .
C20 C19 C40 C39 145.4(17) . .
C18 C19 C40 C39 -0.1(18) . .
C20 C19 C40 C41 -2(3) . .
C18 C19 C40 C41 -148(2) . .
C39 C40 C41 C42 -148(2) . .
C19 C40 C41 C42 -2(4) . .
C39 C40 C41 C40 0(4) . 6_565
C19 C40 C41 C40 145.9(19) . 6_565
C40 C41 C42 C43 -145(2) 6_565 .
C40 C41 C42 C43 3(4) . .
C40 C41 C42 C43 -3(4) 6_565 6_565
C40 C41 C42 C43 145(2) . 6_565
C43 C42 C43 C20 -147.9(14) 6_565 .
C41 C42 C43 C20 0(4) . .
C43 C42 C43 C44 0(3) 6_565 .
C41 C42 C43 C44 148(3) . .
C19 C20 C43 C42 -4(2) . .
C21 C20 C43 C42 145(2) . .
C19 C20 C43 C44 -147.3(15) . .
C21 C20 C43 C44 1(2) . .
C22 C23 C44 C44 -147.0(15) . 6_565
C24 C23 C44 C44 1(3) . 6_565
C22 C23 C44 C43 -6(3) . .
C24 C23 C44 C43 141(2) . .
C42 C43 C44 C44 -0.1(16) . 6_565
C20 C43 C44 C44 147.6(13) . 6_565
C42 C43 C44 C23 -143(2) . .
C20 C43 C44 C23 4(3) . .
C53 C45 C46 C56 1(4) . .
C49 C45 C46 C56 145(3) . .
C53 C45 C46 C47 -139(2) . .
C49 C45 C46 C47 5(3) . .
C56 C46 C47 C59 5(4) . .
C45 C46 C47 C59 143(3) . .
C56 C46 C47 C48 -144(2) . .
C45 C46 C47 C48 -5(3) . .
C59 C47 C48 C62 7(4) . .
C46 C47 C48 C62 152(2) . .
C59 C47 C48 C49 -143(3) . .
C46 C47 C48 C49 2(3) . .
C62 C48 C49 C50 0(4) . .
C47 C48 C49 C50 148(3) . .
C62 C48 C49 C45 -147(2) . .
C47 C48 C49 C45 1(3) . .
C53 C45 C49 C50 -6(5) . .
C46 C45 C49 C50 -150(3) . .
C53 C45 C49 C48 140(2) . .
C46 C45 C49 C48 -3(3) . .
C48 C49 C50 C51 -145(3) . .
C45 C49 C50 C51 0(4) . .
C48 C49 C50 C64 5(4) . .
C45 C49 C50 C64 149(3) . .
C64 C50 C51 C67 0(4) . .
C49 C50 C51 C67 146(3) . .
C64 C50 C51 C52 -143(2) . .
C49 C50 C51 C52 3(4) . .
C67 C51 C52 C53 -146(2) . .
C50 C51 C52 C53 1(4) . .
C67 C51 C52 C69 1(3) . .
C50 C51 C52 C69 148(2) . .
C46 C45 C53 C52 146(2) . .
C49 C45 C53 C52 9(4) . .
C46 C45 C53 C54 -4(4) . .
C49 C45 C53 C54 -140(3) . .
C51 C52 C53 C45 -7(4) . .
C69 C52 C53 C45 -148(2) . .
C51 C52 C53 C54 143(2) . .
C69 C52 C53 C54 1(4) . .
C45 C53 C54 C71 153(2) . .
C52 C53 C54 C71 4(3) . .
C45 C53 C54 C55 2(4) . .
C52 C53 C54 C55 -146(2) . .
C71 C54 C55 C73 2(3) . .
C53 C54 C55 C73 151(2) . .
C71 C54 C55 C56 -146(3) . .
C53 C54 C55 C56 3(4) . .
C73 C55 C56 C46 -140(3) . .
C54 C55 C56 C46 -6(4) . .
C73 C55 C56 C57 14(4) . .
C54 C55 C56 C57 147(2) . .
C47 C46 C56 C55 143(3) . .
C45 C46 C56 C55 4(4) . .
C47 C46 C56 C57 -7(4) . .
C45 C46 C56 C57 -145(3) . .
C55 C56 C57 C75 -8(4) . .
C46 C56 C57 C75 146(3) . .
C55 C56 C57 C58 -152(2) . .
C46 C56 C57 C58 2(4) . .
C75 C57 C58 C77 -2(3) . .
C56 C57 C58 C77 148(2) . .
C75 C57 C58 C59 -145(3) . .
C56 C57 C58 C59 5(4) . .
C46 C47 C59 C60 -151(3) . .
C48 C47 C59 C60 -11(5) . .
C46 C47 C59 C58 2(5) . .
C48 C47 C59 C58 142(3) . .
C77 C58 C59 C47 -147(3) . .
C57 C58 C59 C47 -7(5) . .
C77 C58 C59 C60 3(5) . .
C57 C58 C59 C60 142(3) . .
C47 C59 C60 C61 9(5) . .
C58 C59 C60 C61 -142(3) . .
C47 C59 C60 C79 150(3) . .
C58 C59 C60 C79 -1(5) . .
C59 C60 C61 C81 144(3) . .
C79 C60 C61 C81 0(3) . .
C59 C60 C61 C62 -3(5) . .
C79 C60 C61 C62 -147(3) . .
C49 C48 C62 C63 -3(4) . .
C47 C48 C62 C63 -147(2) . .
C49 C48 C62 C61 145(3) . .
C47 C48 C62 C61 0(4) . .
C81 C61 C62 C63 0(4) . .
C60 C61 C62 C63 145(3) . .
C81 C61 C62 C48 -148(2) . .
C60 C61 C62 C48 -2(4) . .
C48 C62 C63 C64 0(4) . .
C61 C62 C63 C64 -145(2) . .
C48 C62 C63 C83 138(2) . .
C61 C62 C63 C83 -7(4) . .
C51 C50 C64 C63 138(2) . .
C49 C50 C64 C63 -8(3) . .
C51 C50 C64 C65 2(3) . .
C49 C50 C64 C65 -145(3) . .
C62 C63 C64 C50 5(3) . .
C83 C63 C64 C50 -137(2) . .
C62 C63 C64 C65 145(2) . .
C83 C63 C64 C65 3(3) . .
C50 C64 C65 C66 -4(4) . .
C63 C64 C65 C66 -151(3) . .
C50 C64 C65 C84 146(2) . .
C63 C64 C65 C84 -1(3) . .
C64 C65 C66 C67 4(4) . .
C84 C65 C66 C67 -146(3) . .
C64 C65 C66 C87 148(3) . .
C84 C65 C66 C87 -2(4) . .
C87 C66 C67 C68 4(3) . .
C65 C66 C67 C68 146(2) . .
C87 C66 C67 C51 -144(2) . .
C65 C66 C67 C51 -2(4) . .
C50 C51 C67 C66 0(4) . .
C52 C51 C67 C66 149(2) . .
C50 C51 C67 C68 -149(2) . .
C52 C51 C67 C68 -1(3) . .
C66 C67 C68 C89 -6(3) . .
C51 C67 C68 C89 145(2) . .
C66 C67 C68 C69 -151(2) . .
C51 C67 C68 C69 0(3) . .
C67 C68 C69 C70 145(2) . .
C89 C68 C69 C70 -2(3) . .
C67 C68 C69 C52 1(3) . .
C89 C68 C69 C52 -145(2) . .
C53 C52 C69 C70 1(4) . .
C51 C52 C69 C70 -145(2) . .
C53 C52 C69 C68 144(2) . .
C51 C52 C69 C68 -2(3) . .
C68 C69 C70 C71 -148(2) . .
C52 C69 C70 C71 -8(3) . .
C68 C69 C70 C91 4(3) . .
C52 C69 C70 C91 143(2) . .
C69 C70 C71 C54 18(4) . .
C91 C70 C71 C54 -131(3) . .
C69 C70 C71 C72 152(2) . .
C91 C70 C71 C72 3(4) . .
C55 C54 C71 C70 135(3) . .
C53 C54 C71 C70 -16(4) . .
C55 C54 C71 C72 -3(3) . .
C53 C54 C71 C72 -154(2) . .
C70 C71 C72 C93 -4(4) . .
C54 C71 C72 C93 145(3) . .
C70 C71 C72 C73 -147(2) . .
C54 C71 C72 C73 2(3) . .
C54 C55 C73 C72 -1(3) . .
C56 C55 C73 C72 139(3) . .
C54 C55 C73 C74 -152(2) . .
C56 C55 C73 C74 -12(4) . .
C93 C72 C73 C55 -149(2) . .
C71 C72 C73 C55 -1(3) . .
C93 C72 C73 C74 -1(4) . .
C71 C72 C73 C74 147(3) . .
C55 C73 C74 C95 144(3) . .
C72 C73 C74 C95 -3(4) . .
C55 C73 C74 C75 2(3) . .
C72 C73 C74 C75 -145(2) . .
C58 C57 C75 C76 1(3) . .
C56 C57 C75 C76 -146(2) . .
C58 C57 C75 C74 148(2) . .
C56 C57 C75 C74 1(4) . .
C95 C74 C75 C57 -146(2) . .
C73 C74 C75 C57 2(4) . .
C95 C74 C75 C76 -5(4) . .
C73 C74 C75 C76 143(2) . .
C57 C75 C76 C77 1(3) . .
C74 C75 C76 C77 -146(2) . .
C57 C75 C76 C97 147(2) . .
C74 C75 C76 C97 0(4) . .
C57 C58 C77 C76 2(3) . .
C59 C58 C77 C76 148(3) . .
C57 C58 C77 C78 -148(2) . .
C59 C58 C77 C78 -3(4) . .
C75 C76 C77 C58 -2(3) . .
C97 C76 C77 C58 -152.0(19) . .
C75 C76 C77 C78 147(2) . .
C97 C76 C77 C78 -3(3) . .
C58 C77 C78 C79 1(3) . .
C76 C77 C78 C79 -145(2) . .
C58 C77 C78 C99 146(2) . .
C76 C77 C78 C99 1(4) . .
C99 C78 C79 C80 -8(3) . .
C77 C78 C79 C80 138(2) . .
C99 C78 C79 C60 -145(2) . .
C77 C78 C79 C60 1(3) . .
C61 C60 C79 C80 -1(3) . .
C59 C60 C79 C80 -148(3) . .
C61 C60 C79 C78 145(2) . .
C59 C60 C79 C78 -1(4) . .
C78 C79 C80 C81 -140(2) . .
C60 C79 C80 C81 2(3) . .
C78 C79 C80 C101 8(4) . .
C60 C79 C80 C101 150(2) . .
C60 C61 C81 C80 1(3) . .
C62 C61 C81 C80 152(3) . .
C60 C61 C81 C82 -146(3) . .
C62 C61 C81 C82 5(5) . .
C79 C80 C81 C61 -2(3) . .
C101 C80 C81 C61 -151(2) . .
C79 C80 C81 C82 147(3) . .
C101 C80 C81 C82 -2(4) . .
C61 C81 C82 C103 144(3) . .
C80 C81 C82 C103 3(5) . .
C61 C81 C82 C83 -2(5) . .
C80 C81 C82 C83 -143(3) . .
C103 C82 C83 C63 -152(2) . .
C81 C82 C83 C63 -6(4) . .
C103 C82 C83 C84 -5(4) . .
C81 C82 C83 C84 142(3) . .
C62 C63 C83 C82 11(4) . .
C64 C63 C83 C82 150(2) . .
C62 C63 C83 C84 -143(2) . .
C64 C63 C83 C84 -3(3) . .
C82 C83 C84 C85 4(4) . .
C63 C83 C84 C85 155(2) . .
C82 C83 C84 C65 -148(3) . .
C63 C83 C84 C65 2(3) . .
C66 C65 C84 C85 8(5) . .
C64 C65 C84 C85 -146(3) . .
C66 C65 C84 C83 153(3) . .
C64 C65 C84 C83 -1(3) . .
C83 C84 C85 C104 -2(3) . .
C65 C84 C85 C104 141(3) . .
C83 C84 C85 C86 -153(2) . .
C65 C84 C85 C86 -10(4) . .
C104 C85 C86 C107 -6(4) . .
C84 C85 C86 C107 145(2) . .
C104 C85 C86 C87 -144(2) . .
C84 C85 C86 C87 7(3) . .
C67 C66 C87 C86 142(2) . .
C65 C66 C87 C86 0(3) . .
C67 C66 C87 C88 -1(3) . .
C65 C66 C87 C88 -142(2) . .
C85 C86 C87 C66 -3(3) . .
C107 C86 C87 C66 -144(2) . .
C85 C86 C87 C88 143(2) . .
C107 C86 C87 C88 3(3) . .
C66 C87 C88 C89 0(3) . .
C86 C87 C88 C89 -149(2) . .
C66 C87 C88 C108 148(2) . .
C86 C87 C88 C108 -1(2) . .
C108 C88 C89 C68 -146.3(19) . .
C87 C88 C89 C68 -3(3) . .
C108 C88 C89 C90 2(3) . .
C87 C88 C89 C90 146.0(19) . .
C67 C68 C89 C88 6(3) . .
C69 C68 C89 C88 146(2) . .
C67 C68 C89 C90 -142(2) . .
C69 C68 C89 C90 -2(3) . .
C88 C89 C90 C91 -144(2) . .
C68 C89 C90 C91 3(3) . .
C88 C89 C90 C110 -2(3) . .
C68 C89 C90 C110 146(2) . .
C110 C90 C91 C92 -1(3) . .
C89 C90 C91 C92 146(2) . .
C110 C90 C91 C70 -148(2) . .
C89 C90 C91 C70 -1(3) . .
C71 C70 C91 C90 144(2) . .
C69 C70 C91 C90 -2(3) . .
C71 C70 C91 C92 -1(4) . .
C69 C70 C91 C92 -147(2) . .
C90 C91 C92 C111 1(3) . .
C70 C91 C92 C111 149(2) . .
C90 C91 C92 C93 -148(2) . .
C70 C91 C92 C93 0(4) . .
C73 C72 C93 C94 2(4) . .
C71 C72 C93 C94 -139(3) . .
C73 C72 C93 C92 145(2) . .
C71 C72 C93 C92 4(4) . .
C111 C92 C93 C72 -140(3) . .
C91 C92 C93 C72 -2(4) . .
C111 C92 C93 C94 5(4) . .
C91 C92 C93 C94 144(2) . .
C72 C93 C94 C113 146(2) . .
C92 C93 C94 C113 1(4) . .
C72 C93 C94 C95 1(4) . .
C92 C93 C94 C95 -143(2) . .
C113 C94 C95 C74 -152(2) . .
C93 C94 C95 C74 -5(4) . .
C113 C94 C95 C96 0(3) . .
C93 C94 C95 C96 147(3) . .
C75 C74 C95 C94 151(2) . .
C73 C74 C95 C94 6(4) . .
C75 C74 C95 C96 10(5) . .
C73 C74 C95 C96 -135(3) . .
C94 C95 C96 C114 0(4) . .
C74 C95 C96 C114 142(3) . .
C94 C95 C96 C97 -151(3) . .
C74 C95 C96 C97 -9(6) . .
C75 C76 C97 C98 -139(3) . .
C77 C76 C97 C98 6(3) . .
C75 C76 C97 C96 1(3) . .
C77 C76 C97 C96 146(3) . .
C114 C96 C97 C76 -142(3) . .
C95 C96 C97 C76 2(4) . .
C114 C96 C97 C98 4(5) . .
C95 C96 C97 C98 149(3) . .
C76 C97 C98 C99 -6(4) . .
C96 C97 C98 C99 -148(3) . .
C76 C97 C98 C116 138(3) . .
C96 C97 C98 C116 -4(4) . .
C116 C98 C99 C100 0(3) . .
C97 C98 C99 C100 152(2) . .
C116 C98 C99 C78 -149(2) . .
C97 C98 C99 C78 4(4) . .
C79 C78 C99 C98 146(2) . .
C77 C78 C99 C98 -2(4) . .
C79 C78 C99 C100 1(3) . .
C77 C78 C99 C100 -147(2) . .
C98 C99 C100 C117 -2(3) . .
C78 C99 C100 C117 149(2) . .
C98 C99 C100 C101 -144(3) . .
C78 C99 C100 C101 6(4) . .
C81 C80 C101 C100 148(3) . .
C79 C80 C101 C100 0(4) . .
C81 C80 C101 C102 2(4) . .
C79 C80 C101 C102 -146(3) . .
C99 C100 C101 C80 -7(4) . .
C117 C100 C101 C80 -146(3) . .
C99 C100 C101 C102 143(3) . .
C117 C100 C101 C102 3(4) . .
C80 C101 C102 C119 139(3) . .
C100 C101 C102 C119 -8(5) . .
C80 C101 C102 C103 -2(5) . .
C100 C101 C102 C103 -149(3) . .
C83 C82 C103 C104 2(4) . .
C81 C82 C103 C104 -145(3) . .
C83 C82 C103 C102 142(3) . .
C81 C82 C103 C102 -4(5) . .
C119 C102 C103 C82 -147(3) . .
C101 C102 C103 C82 4(5) . .
C119 C102 C103 C104 -2(4) . .
C101 C102 C103 C104 149(3) . .
C84 C85 C104 C105 -148(2) . .
C86 C85 C104 C105 0(4) . .
C84 C85 C104 C103 0(4) . .
C86 C85 C104 C103 148(2) . .
C82 C103 C104 C85 0(4) . .
C102 C103 C104 C85 -147(3) . .
C82 C103 C104 C105 148(3) . .
C102 C103 C104 C105 1(3) . .
C85 C104 C105 C106 8(4) . .
C103 C104 C105 C106 -142(3) . .
C85 C104 C105 C119 150(2) . .
C103 C104 C105 C119 0(3) . .
C104 C105 C106 C107 -10(4) . .
C119 C105 C106 C107 -145(3) . .
C104 C105 C106 C120 137(3) . .
C119 C105 C106 C120 2(5) . .
C85 C86 C107 C108 -145(2) . .
C87 C86 C107 C108 -3(3) . .
C85 C86 C107 C106 4(4) . .
C87 C86 C107 C106 147(2) . .
C105 C106 C107 C108 148(2) . .
C120 C106 C107 C108 -2(4) . .
C105 C106 C107 C86 3(4) . .
C120 C106 C107 C86 -147(3) . .
C86 C107 C108 C88 2(3) . .
C106 C107 C108 C88 -149(2) . .
C86 C107 C108 C109 154(3) . .
C106 C107 C108 C109 3(4) . .
C89 C88 C108 C107 149(2) . .
C87 C88 C108 C107 0(3) . .
C89 C88 C108 C109 -3(5) . .
C87 C88 C108 C109 -151(4) . .
C107 C108 C109 C110 -146(4) . .
C88 C108 C109 C110 2(7) . .
C107 C108 C109 C121 -6(6) . .
C88 C108 C109 C121 142(3) . .
C108 C109 C110 C111 137(4) . .
C121 C109 C110 C111 -6(6) . .
C108 C109 C110 C90 -2(7) . .
C121 C109 C110 C90 -145(3) . .
C91 C90 C110 C111 0(3) . .
C89 C90 C110 C111 -146(2) . .
C91 C90 C110 C109 147(4) . .
C89 C90 C110 C109 1(4) . .
C91 C92 C111 C110 -1(3) . .
C93 C92 C111 C110 143(3) . .
C91 C92 C111 C112 -149(2) . .
C93 C92 C111 C112 -5(4) . .
C109 C110 C111 C92 -143(4) . .
C90 C110 C111 C92 1(3) . .
C109 C110 C111 C112 0(5) . .
C90 C110 C111 C112 144(3) . .
C92 C111 C112 C122 151(2) . .
C110 C111 C112 C122 6(4) . .
C92 C111 C112 C113 -2(4) . .
C110 C111 C112 C113 -147(3) . .
C122 C112 C113 C94 -143(3) . .
C111 C112 C113 C94 8(5) . .
C122 C112 C113 C114 -2(4) . .
C111 C112 C113 C114 148(3) . .
C95 C94 C113 C112 143(3) . .
C93 C94 C113 C112 -7(4) . .
C95 C94 C113 C114 1(3) . .
C93 C94 C113 C114 -150(2) . .
C112 C113 C114 C115 -3(4) . .
C94 C113 C114 C115 142(3) . .
C112 C113 C114 C96 -146(3) . .
C94 C113 C114 C96 -1(3) . .
C95 C96 C114 C115 -150(3) . .
C97 C96 C114 C115 -4(5) . .
C95 C96 C114 C113 0(4) . .
C97 C96 C114 C113 146(3) . .
C113 C114 C115 C123 5(4) . .
C96 C114 C115 C123 146(3) . .
C113 C114 C115 C116 -137(3) . .
C96 C114 C115 C116 4(4) . .
C114 C115 C116 C117 135(3) . .
C123 C115 C116 C117 -13(4) . .
C114 C115 C116 C98 -4(4) . .
C123 C115 C116 C98 -151(3) . .
C99 C98 C116 C115 150(2) . .
C97 C98 C116 C115 4(4) . .
C99 C98 C116 C117 2(3) . .
C97 C98 C116 C117 -143(3) . .
C115 C116 C117 C118 8(4) . .
C98 C116 C117 C118 148(3) . .
C115 C116 C117 C100 -143(3) . .
C98 C116 C117 C100 -4(3) . .
C99 C100 C117 C118 -145(3) . .
C101 C100 C117 C118 1(4) . .
C99 C100 C117 C116 3(3) . .
C101 C100 C117 C116 149(2) . .
C116 C117 C118 C119 -149(3) . .
C100 C117 C118 C119 -3(5) . .
C116 C117 C118 C124 -4(4) . .
C100 C117 C118 C124 141(3) . .
C103 C102 C119 C118 149(3) . .
C101 C102 C119 C118 6(5) . .
C103 C102 C119 C105 2(4) . .
C101 C102 C119 C105 -141(3) . .
C124 C118 C119 C102 -146(3) . .
C117 C118 C119 C102 0(4) . .
C124 C118 C119 C105 -1(4) . .
C117 C118 C119 C105 145(3) . .
C106 C105 C119 C102 144(3) . .
C104 C105 C119 C102 -1(4) . .
C106 C105 C119 C118 -1(5) . .
C104 C105 C119 C118 -146(3) . .
C105 C106 C120 C121 -141(3) . .
C107 C106 C120 C121 6(5) . .
C105 C106 C120 C124 0(4) . .
C107 C106 C120 C124 147(2) . .
C106 C120 C121 C122 140(3) . .
C124 C120 C121 C122 -2(3) . .
C106 C120 C121 C109 -8(5) . .
C124 C120 C121 C109 -151(3) . .
C110 C109 C121 C120 151(3) . .
C108 C109 C121 C120 8(6) . .
C110 C109 C121 C122 5(6) . .
C108 C109 C121 C122 -138(3) . .
C111 C112 C122 C121 -7(4) . .
C113 C112 C122 C121 148(3) . .
C111 C112 C122 C123 -150(3) . .
C113 C112 C122 C123 5(4) . .
C120 C121 C122 C112 -144(3) . .
C109 C121 C122 C112 2(5) . .
C120 C121 C122 C123 5(3) . .
C109 C121 C122 C123 151(3) . .
C114 C115 C123 C124 -130(4) . .
C116 C115 C123 C124 19(5) . .
C114 C115 C123 C122 -2(4) . .
C116 C115 C123 C122 148(2) . .
C112 C122 C123 C115 -3(4) . .
C121 C122 C123 C115 -153(2) . .
C112 C122 C123 C124 143(3) . .
C121 C122 C123 C124 -6(3) . .
C119 C118 C124 C123 153(3) . .
C117 C118 C124 C123 8(5) . .
C119 C118 C124 C120 4(5) . .
C117 C118 C124 C120 -142(3) . .
C115 C123 C124 C118 -18(6) . .
C122 C123 C124 C118 -148(3) . .
C115 C123 C124 C120 135(4) . .
C122 C123 C124 C120 6(3) . .
C121 C120 C124 C118 146(3) . .
C106 C120 C124 C118 -3(5) . .
C121 C120 C124 C123 -3(4) . .
C106 C120 C124 C123 -153(3) . .
C125 N2 C125 C126 -179.1(3) 6_565 .
Ni1 N2 C125 C126 -2.6(8) . .
C125 N2 C125 C134 -0.5(7) 6_565 .
Ni1 N2 C125 C134 175.9(4) . .
N2 C125 C126 C127 3.2(8) . .
C134 C125 C126 C127 -175.2(5) . .
C125 C126 C127 N3 -2.0(8) . 6_565
C125 C126 C127 C128 176.4(5) . .
N3 C127 C128 C129 0.5(6) 6_565 .
C126 C127 C128 C129 -178.0(5) . .
N3 C127 C128 C137 177.9(5) 6_565 .
C126 C127 C128 C137 -0.7(8) . .
C127 C128 C129 C130 -0.7(6) . 6_565
C137 C128 C129 C130 -177.9(5) . 6_565
C127 C128 C129 C139 176.8(5) . .
C137 C128 C129 C139 -0.4(10) . .
N3 C130 C131 C132 -2.6(8) . .
C129 C130 C131 C132 175.5(5) 6_565 .
C130 C131 C132 N4 4.2(9) . .
C130 C131 C132 C133 -173.7(5) . .
C132 N4 C132 C131 -179.2(3) 6_565 .
Ni1 N4 C132 C131 -3.7(8) . .
C132 N4 C132 C133 -1.1(7) 6_565 .
Ni1 N4 C132 C133 174.5(4) . .
C131 C132 C133 C133 178.9(4) . 6_565
N4 C132 C133 C133 0.7(5) . 6_565
C131 C132 C133 C141 3.1(8) . .
N4 C132 C133 C141 -175.0(5) . .
C126 C125 C134 C134 178.9(4) . 6_565
N2 C125 C134 C134 0.3(4) . 6_565
C126 C125 C134 C135 3.9(8) . .
N2 C125 C134 C135 -174.6(5) . .
C134 C134 C135 C136 -94.3(5) 6_565 .
C125 C134 C135 C136 79.5(7) . .
C129 C128 C137 C138 99.4(7) . .
C127 C128 C137 C138 -77.3(7) . .
C128 C129 C139 C140 -100.9(7) . .
C130 C129 C139 C140 76.2(7) 6_565 .
C133 C133 C141 C142 -100.7(5) 6_565 .
C132 C133 C141 C142 74.0(7) . .
C7Z C8Z C9Z C7Z 2(4) 2_556 .
C8Z C9Z C7Z C8Z 6(4) . 2_556
C3Z C4Z C6Z C5Z -4(4) . .
C4Z C6Z C5Z C1Z 17(4) . .
C6Z C5Z C1Z C2Z -25(5) . .
C5Z C1Z C2Z C3Z 22(8) . .
C6Z C4Z C3Z C2Z 0(5) . .
C1Z C2Z C3Z C4Z -10(8) . .
C131 C130 N3 C127 178.7(5) . 6_565
C129 C130 N3 C127 0.4(5) 6_565 6_565
C131 C130 N3 Ni1 0.6(7) . .
C129 C130 N3 Ni1 -177.7(3) 6_565 .
